data_1567079
loop_
_publ_author_name
'Zhou, Weinan'
'Sarma, Tridib'
'Yang, Liu'
'Lei, Chuanhu'
'Sessler, Jonathan L.'

_publ_section_title
;
 Controlled assembly of a bicyclic porphyrinoid and its 3-dimensional
 boron difluoride arrays
;
_journal_issue 24
_journal_name_full 'Chemical Science'
_journal_page_first 7276
_journal_page_last 7282
_journal_paper_doi 10.1039/D2SC01635D
_journal_volume 13
_journal_year 2022
_chemical_formula_moiety 'C104 H104 B3 F6 N11'
_chemical_formula_sum 'C104 H104 B3 F6 N11'
_chemical_formula_weight 1654.41
_space_group_crystal_system triclinic
_space_group_IT_number 2
_space_group_name_Hall '-P 1'
_space_group_name_H-M_alt 'P -1'
_atom_sites_solution_hydrogens geom
_audit_creation_date 2022-02-08
_audit_creation_method
;
Olex2 1.2
(compiled 2018.05.29 svn.r3508 for OlexSys, GUI svn.r5506)
;
_audit_update_record
;
2022-02-08 deposited with the CCDC.	2022-05-26 downloaded from the CCDC.
;
_cell_angle_alpha 82.590(2)
_cell_angle_beta 81.602(2)
_cell_angle_gamma 76.517(2)
_cell_formula_units_Z 2
_cell_length_a 12.9759(5)
_cell_length_b 17.3000(6)
_cell_length_c 23.1532(8)
_cell_measurement_reflns_used 9913
_cell_measurement_temperature 150(2)
_cell_measurement_theta_max 66.920
_cell_measurement_theta_min 1.938
_cell_volume 4975.7(3)
_computing_molecular_graphics 'Olex2 (Dolomanov et al., 2009)'
_computing_publication_material 'Olex2 (Dolomanov et al., 2009)'
_computing_structure_refinement 'XL (Sheldrick, 2008)'
_computing_structure_solution 'SHELXT 2018/2 (Sheldrick, 2018)'
_diffrn_ambient_temperature 150.0
_diffrn_measured_fraction_theta_full 0.995
_diffrn_measured_fraction_theta_max 0.995
_diffrn_measurement_device_type 'Bruker APEX-II CCD'
_diffrn_measurement_method '\f and \w scans'
_diffrn_radiation_type CuK\a
_diffrn_radiation_wavelength 1.54178
_diffrn_reflns_av_R_equivalents 0.1408
_diffrn_reflns_av_unetI/netI 0.1030
_diffrn_reflns_Laue_measured_fraction_full 0.995
_diffrn_reflns_Laue_measured_fraction_max 0.995
_diffrn_reflns_limit_h_max 15
_diffrn_reflns_limit_h_min -15
_diffrn_reflns_limit_k_max 20
_diffrn_reflns_limit_k_min -20
_diffrn_reflns_limit_l_max 27
_diffrn_reflns_limit_l_min -27
_diffrn_reflns_number 129483
_diffrn_reflns_point_group_measured_fraction_full 0.995
_diffrn_reflns_point_group_measured_fraction_max 0.995
_diffrn_reflns_theta_full 66.920
_diffrn_reflns_theta_max 66.920
_diffrn_reflns_theta_min 1.938
_exptl_absorpt_coefficient_mu 0.580
_exptl_crystal_colour purple
_exptl_crystal_density_diffrn 1.104
_exptl_crystal_description needle
_exptl_crystal_F_000 1748
_exptl_crystal_size_max 0.12
_exptl_crystal_size_mid 0.11
_exptl_crystal_size_min 0.02
_refine_diff_density_max 1.060
_refine_diff_density_min -0.567
_refine_diff_density_rms 0.067
_refine_ls_extinction_method none
_refine_ls_goodness_of_fit_ref 1.056
_refine_ls_hydrogen_treatment constr
_refine_ls_matrix_type full
_refine_ls_number_parameters 1183
_refine_ls_number_reflns 17661
_refine_ls_number_restraints 1003
_refine_ls_restrained_S_all 1.055
_refine_ls_R_factor_all 0.1316
_refine_ls_R_factor_gt 0.0881
_refine_ls_shift/su_max 0.001
_refine_ls_shift/su_mean 0.000
_refine_ls_structure_factor_coef Fsqd
_refine_ls_weighting_details 'w=1/[\s^2^(Fo^2^)+(0.1532P)^2^+1.3821P] where P=(Fo^2^+2Fc^2^)/3'
_refine_ls_weighting_scheme calc
_refine_ls_wR_factor_gt 0.2400
_refine_ls_wR_factor_ref 0.2826
_reflns_Friedel_coverage 0.000
_reflns_number_gt 10404
_reflns_number_total 17661
_reflns_threshold_expression 'I > 2\s(I)'
_cod_data_source_file d2sc01635d2.cif
_cod_data_source_block 1_sq
_cod_depositor_comments 'Adding full bibliography for 1567076--1567079.cif.'
_cod_database_code 1567079
_shelx_shelxl_version_number 2017/1
_shelx_space_group_comment
;
The symmetry employed for this shelxl refinement is uniquely defined
by the following loop, which should always be used as a source of
symmetry information in preference to the above space-group names.
They are only intended as comments.
;
_shelx_estimated_absorpt_t_max 0.988
_shelx_estimated_absorpt_t_min 0.934
_olex2_refinement_description
;
1. Fixed Uiso
 At 1.2 times of:
  All C(H) groups, All C(H,H) groups, All C(H,H,H,H) groups, All N(H) groups
 At 1.5 times of:
  All C(H,H,H) groups
2. Restrained distances
 F1-B1 \\sim F1A-B1
 with sigma of 0.02
 F2-B1 \\sim F2A-B1
 with sigma of 0.02
 F2A-B1 \\sim F2-B1 \\sim F1A-B1 \\sim F1-B1
 with sigma of 0.02
 C60-C61 \\sim C60-C61A
 with sigma of 0.02
 C61A-C60 \\sim C61-C60
 with sigma of 0.02
 C2-C10 \\sim C2-C10A
 with sigma of 0.02
 C10-C11 \\sim C10A-C11A
 with sigma of 0.02
 C2-C11 \\sim C2-C11A
 with sigma of 0.04
 C2-C10 \\sim C2-C10A \\sim C11A-C10A \\sim C11-C10
 with sigma of 0.02
3. Rigid bond restraints
 C60, C53
 with sigma for 1-2 distances of 0.001 and sigma for 1-3 distances of 0.001
 F2, B1
 with sigma for 1-2 distances of 0.001 and sigma for 1-3 distances of 0.001
 C60, C61
 with sigma for 1-2 distances of 0.001 and sigma for 1-3 distances of 0.001
 B1, F2
 with sigma for 1-2 distances of 0.001 and sigma for 1-3 distances of 0.001
 B1, F1
 with sigma for 1-2 distances of 0.01 and sigma for 1-3 distances of 0.01
 C53, C54
 with sigma for 1-2 distances of 0.001 and sigma for 1-3 distances of 0.001
4. Uiso/Uaniso restraints and constraints
All non-hydrogen atoms have similar U: within 2A with sigma of 0.04 and sigma
for terminal atoms of 0.08
All non-hydrogen atoms have similar U: within 2A with sigma of 0.04 and sigma
for terminal atoms of 0.08
F1 \\sim F1A \\sim F2 \\sim F2A \\sim B1: within 2A with sigma of 0.001 and
sigma for terminal atoms of 0.002
C60 \\sim C61A \\sim C61: within 2A with sigma of 0.001 and sigma for terminal
atoms of 0.002
C2 \\sim C10 \\sim C10A \\sim C11A \\sim C11: within 2A with sigma of 0.002 and
sigma for terminal atoms of 0.004
Uanis(C61) \\sim Ueq, Uanis(C60) \\sim Ueq, Uanis(C53) \\sim Ueq: with sigma of
0.0002 and sigma for terminal atoms of 0.0004
Uanis(C11) \\sim Ueq, Uanis(F2) \\sim Ueq, Uanis(F1) \\sim Ueq: with sigma of
0.0002 and sigma for terminal atoms of 0.0004
5. Others
 Sof(F2A)=Sof(F1A)=1-FVAR(1)
 Sof(F1)=Sof(F2)=FVAR(1)
 Sof(H60C)=Sof(H60D)=Sof(C61A)=Sof(H61D)=Sof(H61E)=Sof(H61F)=1-FVAR(2)
 Sof(H60A)=Sof(H60B)=Sof(C61)=Sof(H61A)=Sof(H61B)=Sof(H61C)=FVAR(2)
 Sof(C10A)=Sof(H10C)=Sof(H10D)=Sof(C11A)=Sof(H11D)=Sof(H11E)=Sof(H11F)=1-FVAR(3)
 Sof(C10)=Sof(H10A)=Sof(H10B)=Sof(C11)=Sof(H11A)=Sof(H11B)=Sof(H11C)=FVAR(3)
6.a Secondary CH2 refined with riding coordinates:
 C10(H10A,H10B), C12(H12A,H12B), C14(H14A,H14B), C16(H16A,H16B), C39(H39A,
 H39B), C41(H41A,H41B), C43(H43A,H43B), C45(H45A,H45B), C56(H56A,H56B),
 C58(H58A,H58B), C60(H60A,H60B), C60(H60C,H60D), C62(H62A,H62B), C85(H85A,H85B),
  C87(H87A,H87B), C89(H89A,H89B), C91(H91A,H91B), C10A(H10C,H10D)
6.b Aromatic/amide H refined with riding coordinates:
 N5(H5), N8(H8), N10(H10), N11(H11), C19(H19), C20(H20), C23(H23), C24(H24),
 C26(H26), C29(H29), C51(H51), C65(H65), C68(H68), C70(H70), C71(H71), C74(H74),
  C75(H75), C80(H80), C94(H94), C97(H97), C99(H99), C100(H100), C103(H103),
 C104(H104)
6.c Idealised Me refined as rotating group:
 C11(H11A,H11B,H11C), C13(H13A,H13B,H13C), C15(H15A,H15B,H15C), C17(H17A,H17B,
 H17C), C40(H40A,H40B,H40C), C42(H42A,H42B,H42C), C44(H44A,H44B,H44C), C46(H46A,
 H46B,H46C), C57(H57A,H57B,H57C), C59(H59A,H59B,H59C), C61(H61A,H61B,H61C),
 C63(H63A,H63B,H63C), C86(H86A,H86B,H86C), C88(H88A,H88B,H88C), C90(H90A,H90B,
 H90C), C92(H92A,H92B,H92C), C61A(H61D,H61E,H61F), C11A(H11D,H11E,H11F)
;
_olex2_submission_special_instructions 'No special instructions were received'

loop_
_space_group_symop_operation_xyz
'x, y, z'
'-x, -y, -z'

loop_
_atom_site_label
_atom_site_type_symbol
_atom_site_fract_x
_atom_site_fract_y
_atom_site_fract_z
_atom_site_U_iso_or_equiv
_atom_site_adp_type
_atom_site_occupancy
_atom_site_site_symmetry_order
_atom_site_calc_flag
_atom_site_refinement_flags_posn
_atom_site_refinement_flags_adp
_atom_site_refinement_flags_occupancy
_atom_site_disorder_assembly
_atom_site_disorder_group
F1 F 0.7872(3) 0.1660(3) 0.72667(18) 0.0671(8) Uani 0.619(5) 1 d D U P A 1
F2 F 0.7090(4) 0.2900(3) 0.74936(18) 0.0621(7) Uani 0.619(5) 1 d D U P A 1
F3 F 0.26339(19) 0.27988(13) 0.79214(10) 0.0664(6) Uani 1 1 d . U . . .
F4 F 0.38246(17) 0.27406(12) 0.85679(11) 0.0640(6) Uani 1 1 d . U . . .
F5 F 0.67463(19) 0.70781(15) 0.82965(11) 0.0737(6) Uani 1 1 d . U . . .
F6 F 0.68872(19) 0.61657(13) 0.76517(13) 0.0770(7) Uani 1 1 d . U . . .
N1 N 0.5999(2) 0.21298(17) 0.71705(14) 0.0541(7) Uani 1 1 d . U . . .
N2 N 0.6634(2) 0.18009(16) 0.81525(14) 0.0515(7) Uani 1 1 d . U . . .
N3 N 0.3239(2) 0.15453(17) 0.84678(14) 0.0528(7) Uani 1 1 d . U . . .
N4 N 0.2007(2) 0.26716(17) 0.89586(14) 0.0517(7) Uani 1 1 d . U . . .
N5 N 0.3182(3) 0.53594(19) 0.78837(15) 0.0606(8) Uani 1 1 d . U . . .
H5 H 0.314202 0.521480 0.753831 0.073 Uiso 1 1 calc R . . . .
N6 N 0.6177(2) 0.75354(18) 0.73407(15) 0.0565(8) Uani 1 1 d . U . . .
N7 N 0.8118(2) 0.70621(17) 0.74793(14) 0.0546(8) Uani 1 1 d . U . . .
N8 N 0.8250(3) 0.83049(19) 0.57332(16) 0.0632(9) Uani 1 1 d . U . . .
H8 H 0.834524 0.779598 0.568417 0.076 Uiso 1 1 calc R . . . .
N9 N 0.8782(3) 0.7351(2) 0.48367(16) 0.0660(9) Uani 1 1 d . U . . .
N10 N 0.6956(3) 0.4991(2) 0.58521(19) 0.0848(12) Uani 1 1 d . U . . .
H10 H 0.653603 0.532821 0.608480 0.102 Uiso 1 1 calc R . . . .
N11 N 0.7934(3) 0.43465(17) 0.88754(14) 0.0546(7) Uani 1 1 d . U . . .
H11 H 0.740031 0.455248 0.913033 0.065 Uiso 1 1 calc R . . . .
C1 C 0.5885(3) 0.2440(2) 0.66072(17) 0.0596(10) Uani 1 1 d . U . . .
C2 C 0.4978(4) 0.2268(3) 0.6440(2) 0.0764(10) Uani 1 1 d D U . . .
C3 C 0.4505(4) 0.1841(2) 0.69182(19) 0.0651(10) Uani 1 1 d . U . . .
C4 C 0.5157(3) 0.1750(2) 0.73756(17) 0.0547(9) Uani 1 1 d . U . . .
C5 C 0.5063(3) 0.1413(2) 0.79566(17) 0.0533(9) Uani 1 1 d . U . . .
C6 C 0.5784(3) 0.1421(2) 0.83460(17) 0.0526(9) Uani 1 1 d . U . . .
C7 C 0.5817(3) 0.1158(2) 0.89519(18) 0.0561(9) Uani 1 1 d . U . . .
C8 C 0.6687(3) 0.1379(2) 0.91175(17) 0.0551(9) Uani 1 1 d . U . . .
C9 C 0.7147(3) 0.1794(2) 0.86223(17) 0.0537(9) Uani 1 1 d . U . . .
C10 C 0.4613(7) 0.2534(5) 0.5833(3) 0.0812(12) Uani 0.745(12) 1 d D U P B 1
H10A H 0.425438 0.213995 0.571894 0.097 Uiso 0.745(12) 1 calc R . P B 1
H10B H 0.523275 0.258095 0.553637 0.097 Uiso 0.745(12) 1 calc R . P B 1
C11 C 0.3818(7) 0.3363(5) 0.5873(4) 0.0935(15) Uani 0.745(12) 1 d D U P B 1
H11A H 0.362789 0.358255 0.548099 0.140 Uiso 0.745(12) 1 calc GR . P B 1
H11B H 0.415670 0.373019 0.602830 0.140 Uiso 0.745(12) 1 calc GR . P B 1
H11C H 0.317196 0.329731 0.613387 0.140 Uiso 0.745(12) 1 calc GR . P B 1
C12 C 0.3506(4) 0.1541(3) 0.6905(2) 0.0785(13) Uani 1 1 d . U . . .
H12A H 0.298635 0.195619 0.669833 0.094 Uiso 1 1 calc R . . . .
H12B H 0.317458 0.142816 0.731128 0.094 Uiso 1 1 calc R . . . .
C13 C 0.3778(5) 0.0778(4) 0.6591(3) 0.109(2) Uani 1 1 d . U . . .
H13A H 0.414858 0.088213 0.619858 0.163 Uiso 1 1 calc GR . . . .
H13B H 0.311843 0.061230 0.655725 0.163 Uiso 1 1 calc GR . . . .
H13C H 0.423989 0.035304 0.681669 0.163 Uiso 1 1 calc GR . . . .
C14 C 0.5055(3) 0.0763(2) 0.93767(18) 0.0604(10) Uani 1 1 d . U . . .
H14A H 0.546993 0.032777 0.962616 0.072 Uiso 1 1 calc R . . . .
H14B H 0.463661 0.052174 0.915373 0.072 Uiso 1 1 calc R . . . .
C15 C 0.4284(4) 0.1350(3) 0.9772(2) 0.0689(11) Uani 1 1 d . U . . .
H15A H 0.384348 0.176638 0.952880 0.103 Uiso 1 1 calc GR . . . .
H15B H 0.469386 0.159514 0.999096 0.103 Uiso 1 1 calc GR . . . .
H15C H 0.382306 0.106079 1.004758 0.103 Uiso 1 1 calc GR . . . .
C16 C 0.7137(4) 0.1187(2) 0.96931(19) 0.0674(11) Uani 1 1 d . U . . .
H16A H 0.657832 0.105719 1.000557 0.081 Uiso 1 1 calc R . . . .
H16B H 0.735699 0.165994 0.979161 0.081 Uiso 1 1 calc R . . . .
C17 C 0.8099(4) 0.0480(3) 0.9671(2) 0.0861(14) Uani 1 1 d . U . . .
H17A H 0.863784 0.059573 0.934901 0.129 Uiso 1 1 calc GR . . . .
H17B H 0.786988 -0.000050 0.960756 0.129 Uiso 1 1 calc GR . . . .
H17C H 0.840478 0.039191 1.004325 0.129 Uiso 1 1 calc GR . . . .
C18 C 0.7949(3) 0.2286(2) 0.86038(16) 0.0519(8) Uani 1 1 d . U . . .
C19 C 0.8974(3) 0.2117(2) 0.82775(17) 0.0539(9) Uani 1 1 d . U . . .
H19 H 0.923196 0.161298 0.812663 0.065 Uiso 1 1 calc R . . . .
C20 C 0.9601(3) 0.2675(2) 0.81760(17) 0.0543(9) Uani 1 1 d . U . . .
H20 H 1.029687 0.255492 0.796802 0.065 Uiso 1 1 calc R . . . .
C21 C 0.9189(3) 0.3425(2) 0.83864(17) 0.0531(9) Uani 1 1 d . U . . .
C22 C 0.9478(3) 0.4191(2) 0.82454(17) 0.0534(9) Uani 1 1 d . U . . .
C23 C 1.0239(3) 0.4477(2) 0.78335(18) 0.0554(9) Uani 1 1 d . U . . .
H23 H 1.083134 0.411633 0.765399 0.066 Uiso 1 1 calc R . . . .
C24 C 1.0115(3) 0.5285(2) 0.76934(19) 0.0584(10) Uani 1 1 d . U . . .
H24 H 1.062447 0.547801 0.740870 0.070 Uiso 1 1 calc R . . . .
C25 C 0.9247(3) 0.5845(2) 0.79605(18) 0.0543(9) Uani 1 1 d . U . . .
C26 C 0.8536(3) 0.5573(2) 0.84031(18) 0.0553(9) Uani 1 1 d . U . . .
H26 H 0.799075 0.593724 0.861178 0.066 Uiso 1 1 calc R . . . .
C27 C 0.8645(3) 0.4754(2) 0.85331(17) 0.0529(9) Uani 1 1 d . U . . .
C28 C 0.8208(3) 0.3560(2) 0.87468(17) 0.0544(9) Uani 1 1 d . U . . .
C29 C 0.7589(3) 0.2989(2) 0.88681(17) 0.0529(9) Uani 1 1 d . U . . .
H29 H 0.693956 0.307862 0.912417 0.063 Uiso 1 1 calc R . . . .
C30 C 0.9072(3) 0.6663(2) 0.76667(18) 0.0564(9) Uani 1 1 d . U . . .
C31 C 0.9882(3) 0.7075(2) 0.74240(19) 0.0581(9) Uani 1 1 d . U . . .
C32 C 0.9433(3) 0.7693(2) 0.70319(19) 0.0609(10) Uani 1 1 d . U . . .
C33 C 0.8327(3) 0.7684(2) 0.70638(18) 0.0558(9) Uani 1 1 d . U . . .
C34 C 0.7536(3) 0.8133(2) 0.67400(18) 0.0553(9) Uani 1 1 d . U . . .
C35 C 0.6471(3) 0.8053(2) 0.68623(18) 0.0548(9) Uani 1 1 d . U . . .
C36 C 0.5554(3) 0.8384(2) 0.6560(2) 0.0634(10) Uani 1 1 d . U . . .
C37 C 0.4730(3) 0.8041(2) 0.6859(2) 0.0681(11) Uani 1 1 d . U . . .
C38 C 0.5129(3) 0.7540(2) 0.7338(2) 0.0603(10) Uani 1 1 d . U . . .
C39 C 1.0982(3) 0.6920(2) 0.7599(2) 0.0659(11) Uani 1 1 d . U . . .
H39A H 1.150113 0.695054 0.724271 0.079 Uiso 1 1 calc R . . . .
H39B H 1.116040 0.637385 0.780014 0.079 Uiso 1 1 calc R . . . .
C40 C 1.1081(4) 0.7522(3) 0.8006(2) 0.0745(12) Uani 1 1 d . U . . .
H40A H 1.180530 0.739335 0.811867 0.112 Uiso 1 1 calc GR . . . .
H40B H 1.056500 0.749551 0.835831 0.112 Uiso 1 1 calc GR . . . .
H40C H 1.093557 0.806119 0.780206 0.112 Uiso 1 1 calc GR . . . .
C41 C 1.0060(4) 0.8226(3) 0.6632(2) 0.0748(12) Uani 1 1 d . U . . .
H41A H 1.055824 0.838690 0.685493 0.090 Uiso 1 1 calc R . . . .
H41B H 0.956416 0.871588 0.648674 0.090 Uiso 1 1 calc R . . . .
C42 C 1.0699(4) 0.7788(4) 0.6104(3) 0.1020(18) Uani 1 1 d . U . . .
H42A H 1.107655 0.815036 0.584179 0.153 Uiso 1 1 calc GR . . . .
H42B H 1.020676 0.761683 0.588939 0.153 Uiso 1 1 calc GR . . . .
H42C H 1.121687 0.731916 0.624703 0.153 Uiso 1 1 calc GR . . . .
C43 C 0.5466(4) 0.8944(3) 0.6009(2) 0.0746(12) Uani 1 1 d . U . . .
H43A H 0.598295 0.929047 0.598316 0.090 Uiso 1 1 calc R . . . .
H43B H 0.474032 0.929133 0.602810 0.090 Uiso 1 1 calc R . . . .
C44 C 0.5682(5) 0.8498(4) 0.5450(2) 0.0986(17) Uani 1 1 d . U . . .
H44A H 0.560362 0.888727 0.510323 0.148 Uiso 1 1 calc GR . . . .
H44B H 0.517035 0.815536 0.547193 0.148 Uiso 1 1 calc GR . . . .
H44C H 0.640963 0.816860 0.542031 0.148 Uiso 1 1 calc GR . . . .
C45 C 0.3586(4) 0.8202(3) 0.6695(3) 0.0928(18) Uani 1 1 d . U . . .
H45A H 0.358569 0.841018 0.627605 0.111 Uiso 1 1 calc R . . . .
H45B H 0.334007 0.769451 0.674861 0.111 Uiso 1 1 calc R . . . .
C46 C 0.2866(5) 0.8764(4) 0.7045(3) 0.119(2) Uani 1 1 d . U . . .
H46A H 0.215016 0.885980 0.692402 0.179 Uiso 1 1 calc GR . . . .
H46B H 0.310752 0.926729 0.699299 0.179 Uiso 1 1 calc GR . . . .
H46C H 0.284433 0.855090 0.745886 0.179 Uiso 1 1 calc GR . . . .
C47 C 0.7842(3) 0.8648(2) 0.62140(18) 0.0563(9) Uani 1 1 d . U . . .
C48 C 0.7801(3) 0.9493(2) 0.6140(2) 0.0643(10) Uani 1 1 d . U . . .
C49 C 0.8230(3) 0.9653(2) 0.5564(2) 0.0646(10) Uani 1 1 d . U . . .
C50 C 0.8503(3) 0.8911(2) 0.5316(2) 0.0639(10) Uani 1 1 d . U . . .
C51 C 0.8926(4) 0.8743(3) 0.4749(2) 0.0740(12) Uani 1 1 d . U . . .
H51 H 0.913312 0.916964 0.449266 0.089 Uiso 1 1 calc R . . . .
C52 C 0.9083(4) 0.8010(3) 0.4512(2) 0.0703(11) Uani 1 1 d . U . . .
C53 C 0.9491(4) 0.7790(3) 0.3941(2) 0.0792(9) Uani 1 1 d . U . . .
C54 C 0.9417(3) 0.7009(3) 0.39237(19) 0.0691(10) Uani 1 1 d . U . . .
C55 C 0.8973(3) 0.6739(2) 0.44886(19) 0.0623(10) Uani 1 1 d . U . . .
C56 C 0.7319(5) 1.0076(3) 0.6600(2) 0.0820(14) Uani 1 1 d . U . . .
H56A H 0.738476 1.061858 0.642527 0.098 Uiso 1 1 calc R . . . .
H56B H 0.654795 1.008160 0.668928 0.098 Uiso 1 1 calc R . . . .
C57 C 0.7792(6) 0.9911(4) 0.7157(3) 0.118(2) Uani 1 1 d . U . . .
H57A H 0.853435 0.997027 0.708306 0.177 Uiso 1 1 calc GR . . . .
H57B H 0.777219 0.936431 0.732505 0.177 Uiso 1 1 calc GR . . . .
H57C H 0.738463 1.028845 0.743198 0.177 Uiso 1 1 calc GR . . . .
C58 C 0.8316(4) 1.0447(2) 0.5237(2) 0.0723(12) Uani 1 1 d . U . . .
H58A H 0.891357 1.036948 0.491628 0.087 Uiso 1 1 calc R . . . .
H58B H 0.847418 1.079311 0.550649 0.087 Uiso 1 1 calc R . . . .
C59 C 0.7299(5) 1.0854(3) 0.4983(3) 0.0920(16) Uani 1 1 d . U . . .
H59A H 0.716173 1.052575 0.470040 0.138 Uiso 1 1 calc GR . . . .
H59B H 0.737007 1.137786 0.478537 0.138 Uiso 1 1 calc GR . . . .
H59C H 0.670412 1.092189 0.529948 0.138 Uiso 1 1 calc GR . . . .
C60 C 0.9963(4) 0.8311(3) 0.3455(2) 0.0869(9) Uani 1 1 d D U . . .
H60A H 1.040457 0.860223 0.362212 0.104 Uiso 0.714(8) 1 calc R . P C 1
H60B H 1.044320 0.796566 0.317293 0.104 Uiso 0.714(8) 1 calc R . P C 1
H60C H 1.074577 0.815039 0.346151 0.104 Uiso 0.286(8) 1 calc R . P C 2
H60D H 0.982101 0.814449 0.308640 0.104 Uiso 0.286(8) 1 calc R . P C 2
C61 C 0.9203(6) 0.8877(5) 0.3144(3) 0.0881(11) Uani 0.714(8) 1 d D U P C 1
H61A H 0.882692 0.859609 0.293186 0.132 Uiso 0.714(8) 1 calc GR . P C 1
H61B H 0.957105 0.922907 0.286489 0.132 Uiso 0.714(8) 1 calc GR . P C 1
H61C H 0.868859 0.919676 0.342260 0.132 Uiso 0.714(8) 1 calc GR . P C 1
C62 C 0.9707(4) 0.6568(3) 0.3388(2) 0.0729(12) Uani 1 1 d . U . . .
H62A H 0.949942 0.694436 0.304325 0.088 Uiso 1 1 calc R . . . .
H62B H 0.929023 0.614776 0.342852 0.088 Uiso 1 1 calc R . . . .
C63 C 1.0898(4) 0.6179(3) 0.3274(2) 0.0765(12) Uani 1 1 d . U . . .
H63A H 1.103215 0.590839 0.291541 0.115 Uiso 1 1 calc GR . . . .
H63B H 1.110485 0.578936 0.360642 0.115 Uiso 1 1 calc GR . . . .
H63C H 1.131708 0.659134 0.322850 0.115 Uiso 1 1 calc GR . . . .
C64 C 0.8705(3) 0.5967(2) 0.47063(18) 0.0611(10) Uani 1 1 d . U . . .
C65 C 0.7936(4) 0.5913(3) 0.5186(2) 0.0751(12) Uani 1 1 d . U . . .
H65 H 0.757674 0.637486 0.537417 0.090 Uiso 1 1 calc R . . . .
C66 C 0.7702(4) 0.5181(3) 0.5386(2) 0.0705(11) Uani 1 1 d . U . . .
C67 C 0.6993(4) 0.4179(2) 0.5883(2) 0.0666(11) Uani 1 1 d . U . . .
C68 C 0.6403(4) 0.3726(3) 0.6283(2) 0.0689(11) Uani 1 1 d . U . . .
H68 H 0.588926 0.396916 0.657912 0.083 Uiso 1 1 calc R . . . .
C69 C 0.6582(3) 0.2920(2) 0.62390(17) 0.0584(10) Uani 1 1 d . U . . .
C70 C 0.7372(4) 0.2572(3) 0.5816(2) 0.0761(12) Uani 1 1 d . U . . .
H70 H 0.750328 0.201208 0.579438 0.091 Uiso 1 1 calc R . . . .
C71 C 0.7967(4) 0.3021(3) 0.5427(2) 0.0765(12) Uani 1 1 d . U . . .
H71 H 0.850856 0.276840 0.514691 0.092 Uiso 1 1 calc R . . . .
C72 C 0.7776(3) 0.3834(2) 0.54473(18) 0.0594(10) Uani 1 1 d . U . . .
C73 C 0.8211(3) 0.4476(2) 0.51272(18) 0.0590(10) Uani 1 1 d . U . . .
C74 C 0.8997(4) 0.4539(3) 0.4649(2) 0.0693(11) Uani 1 1 d . U . . .
H74 H 0.936682 0.407801 0.446295 0.083 Uiso 1 1 calc R . . . .
C75 C 0.9229(4) 0.5271(3) 0.4451(2) 0.0692(11) Uani 1 1 d . U . . .
H75 H 0.976609 0.530425 0.412880 0.083 Uiso 1 1 calc R . . . .
C76 C 0.4111(3) 0.1077(2) 0.81902(18) 0.0560(9) Uani 1 1 d . U . . .
C77 C 0.3965(3) 0.0298(2) 0.81941(18) 0.0587(9) Uani 1 1 d . U . . .
C78 C 0.2946(3) 0.0290(2) 0.84844(18) 0.0583(9) Uani 1 1 d . U . . .
C79 C 0.2506(3) 0.1062(2) 0.86599(17) 0.0560(9) Uani 1 1 d . U . . .
C80 C 0.1566(3) 0.1380(2) 0.90085(17) 0.0546(9) Uani 1 1 d . U . . .
H80 H 0.106473 0.105397 0.913689 0.065 Uiso 1 1 calc R . . . .
C81 C 0.1334(3) 0.2145(2) 0.91747(17) 0.0522(9) Uani 1 1 d . U . . .
C82 C 0.0493(3) 0.2529(2) 0.95698(17) 0.0517(8) Uani 1 1 d . U . . .
C83 C 0.0662(3) 0.3283(2) 0.96100(17) 0.0525(9) Uani 1 1 d . U . . .
C84 C 0.1610(3) 0.3356(2) 0.92248(16) 0.0507(8) Uani 1 1 d . U . . .
C85 C 0.4793(4) -0.0391(2) 0.7964(2) 0.0700(11) Uani 1 1 d . U . . .
H85A H 0.526098 -0.018461 0.763238 0.084 Uiso 1 1 calc R . . . .
H85B H 0.443275 -0.075448 0.781275 0.084 Uiso 1 1 calc R . . . .
C86 C 0.5482(4) -0.0864(3) 0.8428(3) 0.0885(15) Uani 1 1 d . U . . .
H86A H 0.597384 -0.132359 0.826087 0.133 Uiso 1 1 calc GR . . . .
H86B H 0.502219 -0.105125 0.876547 0.133 Uiso 1 1 calc GR . . . .
H86C H 0.589115 -0.051994 0.855487 0.133 Uiso 1 1 calc GR . . . .
C87 C 0.2402(4) -0.0400(2) 0.85900(19) 0.0682(11) Uani 1 1 d . U . . .
H87A H 0.217428 -0.049682 0.901520 0.082 Uiso 1 1 calc R . . . .
H87B H 0.291469 -0.088691 0.846505 0.082 Uiso 1 1 calc R . . . .
C88 C 0.1417(4) -0.0246(3) 0.8253(3) 0.0993(18) Uani 1 1 d . U . . .
H88A H 0.163834 -0.014628 0.783178 0.149 Uiso 1 1 calc GR . . . .
H88B H 0.089261 0.022011 0.838869 0.149 Uiso 1 1 calc GR . . . .
H88C H 0.109700 -0.071514 0.832426 0.149 Uiso 1 1 calc GR . . . .
C89 C -0.0419(3) 0.2180(2) 0.98761(18) 0.0591(10) Uani 1 1 d . U . . .
H89A H -0.067832 0.190862 0.959286 0.071 Uiso 1 1 calc R . . . .
H89B H -0.101139 0.261797 1.000897 0.071 Uiso 1 1 calc R . . . .
C90 C -0.0124(4) 0.1581(3) 1.0405(2) 0.0748(12) Uani 1 1 d . U . . .
H90A H 0.041033 0.111758 1.027239 0.112 Uiso 1 1 calc GR . . . .
H90B H -0.076356 0.140607 1.060384 0.112 Uiso 1 1 calc GR . . . .
H90C H 0.016899 0.183581 1.067872 0.112 Uiso 1 1 calc GR . . . .
C91 C -0.0051(3) 0.3914(2) 0.99575(18) 0.0564(9) Uani 1 1 d . U . . .
H91A H -0.080019 0.393705 0.990264 0.068 Uiso 1 1 calc R . . . .
H91B H 0.011339 0.443726 0.980039 0.068 Uiso 1 1 calc R . . . .
C92 C 0.0051(4) 0.3783(3) 1.06118(19) 0.0672(11) Uani 1 1 d . U . . .
H92A H 0.080056 0.371871 1.067064 0.101 Uiso 1 1 calc GR . . . .
H92B H -0.019839 0.330068 1.078247 0.101 Uiso 1 1 calc GR . . . .
H92C H -0.038231 0.424459 1.080326 0.101 Uiso 1 1 calc GR . . . .
C93 C 0.2080(3) 0.4066(2) 0.90947(17) 0.0506(8) Uani 1 1 d . U . . .
C94 C 0.2371(3) 0.4337(2) 0.85176(18) 0.0521(9) Uani 1 1 d . U . . .
H94 H 0.226687 0.407520 0.820172 0.063 Uiso 1 1 calc R . . . .
C95 C 0.2818(3) 0.5002(2) 0.84159(17) 0.0511(8) Uani 1 1 d . U . . .
C96 C 0.3617(3) 0.5979(2) 0.79775(19) 0.0568(9) Uani 1 1 d . U . . .
C97 C 0.4143(3) 0.6464(2) 0.7570(2) 0.0628(10) Uani 1 1 d . U . . .
H97 H 0.422550 0.640198 0.716331 0.075 Uiso 1 1 calc R . . . .
C98 C 0.4542(3) 0.7036(2) 0.7774(2) 0.0603(10) Uani 1 1 d . U . . .
C99 C 0.4382(3) 0.7140(2) 0.8377(2) 0.0651(11) Uani 1 1 d . U . . .
H99 H 0.464446 0.754715 0.850845 0.078 Uiso 1 1 calc R . . . .
C100 C 0.3852(3) 0.6662(2) 0.8779(2) 0.0610(10) Uani 1 1 d . U . . .
H100 H 0.374432 0.674308 0.918307 0.073 Uiso 1 1 calc R . . . .
C101 C 0.3471(3) 0.6053(2) 0.85856(18) 0.0542(9) Uani 1 1 d . U . . .
C102 C 0.2964(3) 0.5425(2) 0.88692(18) 0.0522(9) Uani 1 1 d . U . . .
C103 C 0.2664(3) 0.5148(2) 0.94443(18) 0.0561(9) Uani 1 1 d . U . . .
H103 H 0.276061 0.541740 0.975860 0.067 Uiso 1 1 calc R . . . .
C104 C 0.2223(3) 0.4477(2) 0.95604(19) 0.0568(9) Uani 1 1 d . U . . .
H104 H 0.201463 0.429105 0.995466 0.068 Uiso 1 1 calc R . . . .
B1 B 0.6873(4) 0.2194(3) 0.7536(2) 0.0632(7) Uani 1 1 d D U . . .
B2 B 0.2948(4) 0.2463(3) 0.8469(2) 0.0557(10) Uani 1 1 d . U . . .
B3 B 0.6980(4) 0.6935(3) 0.7704(2) 0.0590(11) Uani 1 1 d . U . . .
F2A F 0.6612(6) 0.3099(4) 0.7626(3) 0.0594(9) Uani 0.381(5) 1 d D U P A 2
F1A F 0.7828(5) 0.2083(5) 0.7284(3) 0.0659(8) Uani 0.381(5) 1 d D U P A 2
C61A C 0.9712(16) 0.9178(8) 0.3385(9) 0.0879(13) Uani 0.286(8) 1 d D U P C 2
H61D H 0.893635 0.937474 0.345061 0.132 Uiso 0.286(8) 1 calc GR . P C 2
H61E H 0.998096 0.936769 0.298683 0.132 Uiso 0.286(8) 1 calc GR . P C 2
H61F H 1.004859 0.937826 0.367031 0.132 Uiso 0.286(8) 1 calc GR . P C 2
C10A C 0.431(2) 0.2696(12) 0.5927(9) 0.0811(12) Uani 0.255(12) 1 d D U P B 2
H10C H 0.457615 0.239708 0.557835 0.097 Uiso 0.255(12) 1 calc R . P B 2
H10D H 0.355862 0.265444 0.604502 0.097 Uiso 0.255(12) 1 calc R . P B 2
C11A C 0.432(2) 0.3571(11) 0.5743(10) 0.0896(18) Uani 0.255(12) 1 d D U P B 2
H11D H 0.434672 0.367463 0.531500 0.134 Uiso 0.255(12) 1 calc GR . P B 2
H11E H 0.495135 0.369493 0.586600 0.134 Uiso 0.255(12) 1 calc GR . P B 2
H11F H 0.367447 0.390839 0.592805 0.134 Uiso 0.255(12) 1 calc GR . P B 2

loop_
_atom_site_aniso_label
_atom_site_aniso_U_11
_atom_site_aniso_U_22
_atom_site_aniso_U_33
_atom_site_aniso_U_23
_atom_site_aniso_U_13
_atom_site_aniso_U_12
F1 0.0670(8) 0.0672(9) 0.0672(8) -0.0064(4) -0.0076(4) -0.0149(4)
F2 0.0625(8) 0.0620(8) 0.0628(8) -0.0052(4) -0.0078(4) -0.0157(4)
F3 0.0786(15) 0.0556(13) 0.0672(14) 0.0048(11) -0.0128(12) -0.0227(11)
F4 0.0592(12) 0.0471(11) 0.0918(16) -0.0048(11) -0.0095(11) -0.0245(10)
F5 0.0661(14) 0.0765(16) 0.0760(16) 0.0120(13) -0.0137(12) -0.0184(12)
F6 0.0718(14) 0.0448(12) 0.125(2) 0.0153(12) -0.0387(14) -0.0303(11)
N1 0.0599(18) 0.0446(16) 0.0616(19) 0.0004(14) -0.0078(15) -0.0219(14)
N2 0.0568(17) 0.0389(15) 0.0631(19) 0.0015(13) -0.0121(15) -0.0191(13)
N3 0.0591(17) 0.0403(15) 0.0659(19) -0.0017(14) -0.0102(15) -0.0250(14)
N4 0.0539(16) 0.0430(16) 0.0643(19) 0.0023(14) -0.0124(14) -0.0238(13)
N5 0.071(2) 0.0550(18) 0.066(2) 0.0073(15) -0.0191(16) -0.0350(16)
N6 0.0559(17) 0.0467(16) 0.074(2) 0.0043(15) -0.0170(15) -0.0245(14)
N7 0.0591(18) 0.0448(16) 0.068(2) 0.0028(14) -0.0208(15) -0.0232(14)
N8 0.067(2) 0.0415(16) 0.083(2) 0.0036(17) -0.0124(18) -0.0186(15)
N9 0.073(2) 0.0533(19) 0.073(2) 0.0040(17) -0.0058(18) -0.0237(16)
N10 0.095(3) 0.055(2) 0.093(3) 0.0030(19) 0.024(2) -0.0186(19)
N11 0.0645(18) 0.0446(16) 0.0584(18) -0.0002(14) -0.0132(15) -0.0184(14)
C1 0.075(3) 0.053(2) 0.057(2) -0.0034(18) -0.0101(19) -0.0277(19)
C2 0.086(2) 0.086(2) 0.0707(19) -0.0060(17) -0.0203(17) -0.0401(18)
C3 0.080(3) 0.061(2) 0.066(2) -0.0031(19) -0.018(2) -0.037(2)
C4 0.063(2) 0.0448(19) 0.063(2) -0.0037(17) -0.0073(18) -0.0266(17)
C5 0.060(2) 0.0382(18) 0.067(2) -0.0064(16) -0.0087(18) -0.0206(16)
C6 0.059(2) 0.0360(17) 0.065(2) -0.0005(16) -0.0065(18) -0.0194(15)
C7 0.066(2) 0.0412(18) 0.063(2) 0.0031(17) -0.0087(19) -0.0210(17)
C8 0.063(2) 0.0381(18) 0.064(2) 0.0050(16) -0.0071(18) -0.0162(16)
C9 0.059(2) 0.0416(18) 0.062(2) 0.0013(16) -0.0111(18) -0.0152(16)
C10 0.089(2) 0.091(2) 0.0752(19) -0.0060(17) -0.0189(17) -0.0371(18)
C11 0.0936(16) 0.0938(16) 0.0933(16) -0.0088(4) -0.0117(4) -0.0209(5)
C12 0.090(3) 0.085(3) 0.081(3) -0.004(2) -0.025(3) -0.053(3)
C13 0.137(5) 0.100(4) 0.122(5) -0.022(4) -0.035(4) -0.072(4)
C14 0.066(2) 0.049(2) 0.068(2) 0.0078(18) -0.010(2) -0.0227(18)
C15 0.072(3) 0.061(2) 0.073(3) 0.001(2) -0.003(2) -0.020(2)
C16 0.089(3) 0.055(2) 0.064(2) 0.0070(19) -0.017(2) -0.028(2)
C17 0.100(4) 0.069(3) 0.088(3) 0.004(3) -0.036(3) -0.008(3)
C18 0.059(2) 0.0415(18) 0.058(2) 0.0047(16) -0.0162(17) -0.0157(16)
C19 0.057(2) 0.0414(18) 0.063(2) 0.0004(16) -0.0133(18) -0.0110(16)
C20 0.059(2) 0.0424(19) 0.064(2) 0.0041(17) -0.0196(18) -0.0133(16)
C21 0.056(2) 0.0446(19) 0.064(2) 0.0066(16) -0.0228(18) -0.0176(16)
C22 0.057(2) 0.0473(19) 0.063(2) 0.0013(17) -0.0229(18) -0.0202(17)
C23 0.054(2) 0.051(2) 0.070(2) -0.0021(18) -0.0188(18) -0.0239(17)
C24 0.058(2) 0.054(2) 0.072(3) 0.0008(19) -0.0208(19) -0.0259(18)
C25 0.058(2) 0.0441(19) 0.068(2) 0.0008(17) -0.0226(18) -0.0207(17)
C26 0.064(2) 0.0440(19) 0.066(2) -0.0007(17) -0.0227(19) -0.0202(17)
C27 0.062(2) 0.0460(19) 0.058(2) 0.0023(17) -0.0207(18) -0.0222(17)
C28 0.062(2) 0.0442(19) 0.060(2) 0.0012(16) -0.0212(18) -0.0128(16)
C29 0.056(2) 0.0446(19) 0.060(2) 0.0056(16) -0.0153(17) -0.0157(16)
C30 0.062(2) 0.0448(19) 0.071(2) -0.0015(17) -0.0162(19) -0.0248(17)
C31 0.059(2) 0.0454(19) 0.076(3) -0.0015(18) -0.0159(19) -0.0216(17)
C32 0.059(2) 0.049(2) 0.082(3) -0.0020(19) -0.013(2) -0.0252(17)
C33 0.058(2) 0.0427(19) 0.072(2) -0.0015(17) -0.0125(19) -0.0220(16)
C34 0.064(2) 0.0399(18) 0.068(2) -0.0002(17) -0.0144(19) -0.0215(16)
C35 0.057(2) 0.0398(18) 0.073(2) 0.0021(17) -0.0149(18) -0.0214(16)
C36 0.061(2) 0.051(2) 0.082(3) 0.005(2) -0.019(2) -0.0204(18)
C37 0.063(2) 0.050(2) 0.097(3) 0.014(2) -0.024(2) -0.0246(18)
C38 0.059(2) 0.0448(19) 0.084(3) 0.0089(19) -0.018(2) -0.0263(17)
C39 0.061(2) 0.050(2) 0.094(3) 0.001(2) -0.025(2) -0.0230(18)
C40 0.076(3) 0.065(3) 0.095(3) -0.002(2) -0.030(2) -0.030(2)
C41 0.065(2) 0.070(3) 0.091(3) 0.016(2) -0.010(2) -0.031(2)
C42 0.076(3) 0.117(5) 0.096(4) 0.015(3) 0.007(3) -0.011(3)
C43 0.067(3) 0.065(3) 0.096(3) 0.013(2) -0.023(2) -0.026(2)
C44 0.102(4) 0.116(5) 0.081(4) 0.002(3) -0.021(3) -0.032(3)
C45 0.061(3) 0.070(3) 0.132(5) 0.038(3) -0.006(3) -0.011(2)
C46 0.104(5) 0.123(5) 0.148(6) -0.010(5) -0.037(4) -0.045(4)
C47 0.059(2) 0.046(2) 0.067(2) 0.0000(18) -0.0125(19) -0.0186(17)
C48 0.068(2) 0.049(2) 0.081(3) 0.004(2) -0.013(2) -0.0243(18)
C49 0.066(2) 0.047(2) 0.083(3) 0.005(2) -0.013(2) -0.0223(18)
C50 0.062(2) 0.052(2) 0.078(3) 0.004(2) -0.006(2) -0.0196(18)
C51 0.075(3) 0.054(2) 0.094(3) 0.008(2) -0.006(2) -0.026(2)
C52 0.081(3) 0.061(2) 0.071(3) 0.003(2) 0.000(2) -0.030(2)
C53 0.0793(9) 0.0791(9) 0.0793(9) -0.0080(2) -0.0096(2) -0.0173(3)
C54 0.066(2) 0.0794(18) 0.063(2) 0.003(2) -0.008(2) -0.025(2)
C55 0.063(2) 0.056(2) 0.069(3) 0.007(2) -0.009(2) -0.0222(19)
C56 0.116(4) 0.048(2) 0.091(3) -0.005(2) -0.016(3) -0.034(2)
C57 0.147(6) 0.102(5) 0.108(5) -0.028(4) -0.030(4) -0.012(4)
C58 0.084(3) 0.053(2) 0.082(3) 0.007(2) -0.010(2) -0.027(2)
C59 0.106(4) 0.064(3) 0.108(4) 0.020(3) -0.026(3) -0.031(3)
C60 0.0869(9) 0.0868(9) 0.0868(9) -0.0082(2) -0.0101(2) -0.0192(3)
C61 0.0879(11) 0.0881(11) 0.0880(11) -0.0084(4) -0.0106(4) -0.0191(4)
C62 0.090(3) 0.070(3) 0.065(3) 0.000(2) -0.012(2) -0.034(2)
C63 0.081(3) 0.086(3) 0.071(3) -0.011(2) -0.004(2) -0.035(3)
C64 0.068(2) 0.057(2) 0.060(2) 0.0051(19) -0.0090(19) -0.0223(19)
C65 0.082(3) 0.055(2) 0.082(3) 0.009(2) 0.006(2) -0.019(2)
C66 0.071(3) 0.059(2) 0.077(3) 0.010(2) 0.003(2) -0.020(2)
C67 0.075(3) 0.050(2) 0.074(3) 0.006(2) -0.003(2) -0.0241(19)
C68 0.077(3) 0.058(2) 0.070(3) 0.000(2) 0.004(2) -0.022(2)
C69 0.070(2) 0.057(2) 0.055(2) 0.0062(18) -0.0123(19) -0.0311(19)
C70 0.091(3) 0.053(2) 0.086(3) -0.006(2) 0.007(3) -0.030(2)
C71 0.086(3) 0.060(3) 0.085(3) -0.011(2) 0.008(2) -0.029(2)
C72 0.068(2) 0.058(2) 0.056(2) 0.0024(18) -0.0103(19) -0.0256(19)
C73 0.068(2) 0.051(2) 0.062(2) 0.0036(18) -0.0145(19) -0.0232(18)
C74 0.081(3) 0.059(2) 0.070(3) -0.009(2) 0.005(2) -0.028(2)
C75 0.074(3) 0.065(3) 0.072(3) -0.001(2) 0.001(2) -0.030(2)
C76 0.066(2) 0.0425(19) 0.066(2) -0.0019(17) -0.0097(19) -0.0244(17)
C77 0.071(2) 0.0432(19) 0.068(2) -0.0028(17) -0.005(2) -0.0287(18)
C78 0.072(2) 0.046(2) 0.066(2) -0.0044(17) -0.013(2) -0.0288(18)
C79 0.065(2) 0.047(2) 0.064(2) 0.0012(17) -0.0096(19) -0.0287(17)
C80 0.059(2) 0.048(2) 0.063(2) 0.0052(17) -0.0153(18) -0.0268(17)
C81 0.055(2) 0.0439(19) 0.065(2) 0.0019(17) -0.0153(18) -0.0240(16)
C82 0.0509(19) 0.052(2) 0.059(2) 0.0023(17) -0.0161(17) -0.0230(16)
C83 0.0530(19) 0.0489(19) 0.062(2) 0.0043(17) -0.0180(17) -0.0223(16)
C84 0.0522(19) 0.0449(19) 0.060(2) 0.0042(16) -0.0161(17) -0.0209(16)
C85 0.087(3) 0.046(2) 0.082(3) -0.015(2) 0.001(2) -0.026(2)
C86 0.099(4) 0.054(3) 0.111(4) -0.015(3) -0.015(3) -0.009(2)
C87 0.094(3) 0.054(2) 0.068(3) -0.0048(19) -0.003(2) -0.044(2)
C88 0.091(4) 0.078(3) 0.147(5) -0.013(3) -0.025(3) -0.047(3)
C89 0.059(2) 0.055(2) 0.070(2) 0.0015(19) -0.0086(19) -0.0297(18)
C90 0.087(3) 0.067(3) 0.073(3) 0.014(2) -0.006(2) -0.037(2)
C91 0.054(2) 0.052(2) 0.071(2) -0.0033(18) -0.0119(18) -0.0235(17)
C92 0.076(3) 0.067(3) 0.065(3) -0.006(2) -0.015(2) -0.024(2)
C93 0.0448(18) 0.0455(18) 0.066(2) 0.0022(17) -0.0125(16) -0.0192(15)
C94 0.0524(19) 0.0424(18) 0.068(2) 0.0001(17) -0.0163(17) -0.0199(15)
C95 0.0478(18) 0.0432(18) 0.067(2) 0.0041(16) -0.0158(17) -0.0184(15)
C96 0.057(2) 0.0414(18) 0.075(3) 0.0060(18) -0.0159(19) -0.0194(16)
C97 0.067(2) 0.054(2) 0.073(3) 0.0117(19) -0.018(2) -0.0296(19)
C98 0.055(2) 0.0428(19) 0.085(3) 0.0099(19) -0.017(2) -0.0174(16)
C99 0.062(2) 0.048(2) 0.093(3) -0.002(2) -0.013(2) -0.0262(18)
C100 0.055(2) 0.046(2) 0.086(3) -0.0070(19) -0.008(2) -0.0193(17)
C101 0.0480(19) 0.0418(18) 0.076(3) -0.0010(17) -0.0119(18) -0.0170(15)
C102 0.0466(18) 0.0399(18) 0.075(3) -0.0031(17) -0.0158(17) -0.0156(15)
C103 0.055(2) 0.052(2) 0.069(2) -0.0097(18) -0.0107(18) -0.0229(17)
C104 0.056(2) 0.051(2) 0.069(2) -0.0021(18) -0.0129(18) -0.0206(17)
B1 0.0640(11) 0.0638(10) 0.0644(11) -0.0029(10) -0.0086(10) -0.0203(9)
B2 0.062(2) 0.048(2) 0.062(3) 0.000(2) -0.008(2) -0.025(2)
B3 0.055(2) 0.048(2) 0.080(3) 0.006(2) -0.020(2) -0.0207(19)
F2A 0.0647(15) 0.0570(14) 0.0620(15) -0.0031(13) -0.0101(14) -0.0240(14)
F1A 0.0647(12) 0.0677(13) 0.0661(13) -0.0034(12) -0.0074(11) -0.0183(12)
C61A 0.0884(17) 0.0869(17) 0.0877(17) -0.0082(15) -0.0094(15) -0.0190(15)
C10A 0.088(2) 0.090(2) 0.076(2) -0.0064(18) -0.0181(18) -0.0360(19)
C11A 0.093(3) 0.096(3) 0.084(3) -0.004(3) -0.015(3) -0.029(3)

loop_
_atom_type_symbol
_atom_type_description
_atom_type_scat_dispersion_real
_atom_type_scat_dispersion_imag
_atom_type_scat_source
C C 0.0181 0.0091 'International Tables Vol C Tables 4.2.6.8 and 6.1.1.4'
H H 0.0000 0.0000 'International Tables Vol C Tables 4.2.6.8 and 6.1.1.4'
B B 0.0090 0.0039 'International Tables Vol C Tables 4.2.6.8 and 6.1.1.4'
F F 0.0727 0.0534 'International Tables Vol C Tables 4.2.6.8 and 6.1.1.4'
N N 0.0311 0.0180 'International Tables Vol C Tables 4.2.6.8 and 6.1.1.4'

loop_
_geom_angle_atom_site_label_1
_geom_angle_atom_site_label_2
_geom_angle_atom_site_label_3
_geom_angle
_geom_angle_site_symmetry_1
_geom_angle_site_symmetry_3
_geom_angle_publ_flag
C1 N1 C4 107.8(3) . . ?
C1 N1 B1 127.2(3) . . ?
C4 N1 B1 124.9(3) . . ?
C6 N2 B1 125.5(3) . . ?
C9 N2 C6 107.2(3) . . ?
C9 N2 B1 127.1(3) . . ?
C76 N3 C79 106.6(3) . . ?
C76 N3 B2 129.1(3) . . ?
C79 N3 B2 123.1(3) . . ?
C81 N4 B2 121.8(3) . . ?
C84 N4 C81 107.1(3) . . ?
C84 N4 B2 130.9(3) . . ?
C95 N5 H5 125.4 . . ?
C95 N5 C96 109.2(3) . . ?
C96 N5 H5 125.4 . . ?
C35 N6 B3 124.1(3) . . ?
C38 N6 C35 107.4(3) . . ?
C38 N6 B3 127.0(3) . . ?
C30 N7 C33 107.3(3) . . ?
C30 N7 B3 129.0(3) . . ?
C33 N7 B3 123.5(3) . . ?
C47 N8 H8 127.0 . . ?
C47 N8 C50 106.1(3) . . ?
C50 N8 H8 127.0 . . ?
C55 N9 C52 109.2(4) . . ?
C66 N10 H10 125.9 . . ?
C67 N10 H10 125.9 . . ?
C67 N10 C66 108.1(4) . . ?
C27 N11 H11 125.9 . . ?
C28 N11 H11 125.9 . . ?
C28 N11 C27 108.1(3) . . ?
N1 C1 C2 109.7(3) . . ?
N1 C1 C69 125.2(3) . . ?
C2 C1 C69 125.1(4) . . ?
C1 C2 C3 107.8(4) . . ?
C1 C2 C10 123.3(5) . . ?
C1 C2 C10A 128.8(9) . . ?
C3 C2 C10 128.9(5) . . ?
C3 C2 C10A 120.1(10) . . ?
C2 C3 C4 106.5(3) . . ?
C2 C3 C12 123.5(4) . . ?
C4 C3 C12 129.9(4) . . ?
N1 C4 C3 108.1(3) . . ?
C5 C4 N1 119.2(3) . . ?
C5 C4 C3 132.6(3) . . ?
C4 C5 C76 119.1(3) . . ?
C6 C5 C4 123.2(3) . . ?
C6 C5 C76 117.6(3) . . ?
N2 C6 C7 108.2(3) . . ?
C5 C6 N2 118.9(3) . . ?
C5 C6 C7 132.7(3) . . ?
C6 C7 C14 129.8(3) . . ?
C8 C7 C6 106.9(3) . . ?
C8 C7 C14 123.2(4) . . ?
C7 C8 C9 107.0(3) . . ?
C7 C8 C16 128.8(3) . . ?
C9 C8 C16 124.0(3) . . ?
N2 C9 C8 110.5(3) . . ?
N2 C9 C18 121.4(3) . . ?
C8 C9 C18 127.3(3) . . ?
C2 C10 H10A 110.3 . . ?
C2 C10 H10B 110.3 . . ?
C2 C10 C11 107.0(6) . . ?
H10A C10 H10B 108.6 . . ?
C11 C10 H10A 110.3 . . ?
C11 C10 H10B 110.3 . . ?
C10 C11 H11A 109.5 . . ?
C10 C11 H11B 109.5 . . ?
C10 C11 H11C 109.5 . . ?
H11A C11 H11B 109.5 . . ?
H11A C11 H11C 109.5 . . ?
H11B C11 H11C 109.5 . . ?
C3 C12 H12A 109.6 . . ?
C3 C12 H12B 109.6 . . ?
C3 C12 C13 110.1(5) . . ?
H12A C12 H12B 108.2 . . ?
C13 C12 H12A 109.6 . . ?
C13 C12 H12B 109.6 . . ?
C12 C13 H13A 109.5 . . ?
C12 C13 H13B 109.5 . . ?
C12 C13 H13C 109.5 . . ?
H13A C13 H13B 109.5 . . ?
H13A C13 H13C 109.5 . . ?
H13B C13 H13C 109.5 . . ?
C7 C14 H14A 109.0 . . ?
C7 C14 H14B 109.0 . . ?
C7 C14 C15 112.7(3) . . ?
H14A C14 H14B 107.8 . . ?
C15 C14 H14A 109.0 . . ?
C15 C14 H14B 109.0 . . ?
C14 C15 H15A 109.5 . . ?
C14 C15 H15B 109.5 . . ?
C14 C15 H15C 109.5 . . ?
H15A C15 H15B 109.5 . . ?
H15A C15 H15C 109.5 . . ?
H15B C15 H15C 109.5 . . ?
C8 C16 H16A 109.4 . . ?
C8 C16 H16B 109.4 . . ?
C8 C16 C17 111.4(4) . . ?
H16A C16 H16B 108.0 . . ?
C17 C16 H16A 109.4 . . ?
C17 C16 H16B 109.4 . . ?
C16 C17 H17A 109.5 . . ?
C16 C17 H17B 109.5 . . ?
C16 C17 H17C 109.5 . . ?
H17A C17 H17B 109.5 . . ?
H17A C17 H17C 109.5 . . ?
H17B C17 H17C 109.5 . . ?
C19 C18 C9 123.4(3) . . ?
C29 C18 C9 115.4(3) . . ?
C29 C18 C19 120.7(3) . . ?
C18 C19 H19 119.6 . . ?
C20 C19 C18 120.8(4) . . ?
C20 C19 H19 119.6 . . ?
C19 C20 H20 120.7 . . ?
C19 C20 C21 118.6(4) . . ?
C21 C20 H20 120.7 . . ?
C20 C21 C22 133.2(4) . . ?
C20 C21 C28 119.7(3) . . ?
C28 C21 C22 106.4(3) . . ?
C23 C22 C21 133.9(4) . . ?
C23 C22 C27 118.6(3) . . ?
C27 C22 C21 106.3(3) . . ?
C22 C23 H23 120.5 . . ?
C24 C23 C22 118.9(4) . . ?
C24 C23 H23 120.5 . . ?
C23 C24 H24 118.9 . . ?
C23 C24 C25 122.2(4) . . ?
C25 C24 H24 118.9 . . ?
C24 C25 C30 115.5(4) . . ?
C26 C25 C24 119.4(3) . . ?
C26 C25 C30 124.2(4) . . ?
C25 C26 H26 120.9 . . ?
C25 C26 C27 118.2(4) . . ?
C27 C26 H26 120.9 . . ?
N11 C27 C22 108.7(3) . . ?
N11 C27 C26 128.3(4) . . ?
C26 C27 C22 122.4(4) . . ?
N11 C28 C21 109.7(3) . . ?
N11 C28 C29 128.0(4) . . ?
C29 C28 C21 121.7(4) . . ?
C18 C29 C28 117.9(4) . . ?
C18 C29 H29 121.1 . . ?
C28 C29 H29 121.1 . . ?
N7 C30 C25 123.3(3) . . ?
N7 C30 C31 109.8(3) . . ?
C31 C30 C25 125.6(3) . . ?
C30 C31 C39 126.4(4) . . ?
C32 C31 C30 107.1(3) . . ?
C32 C31 C39 126.3(3) . . ?
C31 C32 C33 107.3(3) . . ?
C31 C32 C41 123.9(4) . . ?
C33 C32 C41 128.7(4) . . ?
N7 C33 C32 108.2(3) . . ?
C34 C33 N7 120.6(3) . . ?
C34 C33 C32 131.1(4) . . ?
C33 C34 C35 122.0(3) . . ?
C33 C34 C47 118.8(3) . . ?
C35 C34 C47 118.8(3) . . ?
N6 C35 C34 119.7(3) . . ?
N6 C35 C36 108.2(3) . . ?
C34 C35 C36 132.0(4) . . ?
C35 C36 C43 128.9(4) . . ?
C37 C36 C35 106.4(3) . . ?
C37 C36 C43 124.6(4) . . ?
C36 C37 C38 107.6(3) . . ?
C36 C37 C45 125.8(4) . . ?
C38 C37 C45 126.6(4) . . ?
N6 C38 C37 110.3(3) . . ?
N6 C38 C98 122.9(3) . . ?
C37 C38 C98 126.7(3) . . ?
C31 C39 H39A 109.2 . . ?
C31 C39 H39B 109.2 . . ?
C31 C39 C40 111.9(4) . . ?
H39A C39 H39B 107.9 . . ?
C40 C39 H39A 109.2 . . ?
C40 C39 H39B 109.2 . . ?
C39 C40 H40A 109.5 . . ?
C39 C40 H40B 109.5 . . ?
C39 C40 H40C 109.5 . . ?
H40A C40 H40B 109.5 . . ?
H40A C40 H40C 109.5 . . ?
H40B C40 H40C 109.5 . . ?
C32 C41 H41A 109.5 . . ?
C32 C41 H41B 109.5 . . ?
C32 C41 C42 110.7(4) . . ?
H41A C41 H41B 108.1 . . ?
C42 C41 H41A 109.5 . . ?
C42 C41 H41B 109.5 . . ?
C41 C42 H42A 109.5 . . ?
C41 C42 H42B 109.5 . . ?
C41 C42 H42C 109.5 . . ?
H42A C42 H42B 109.5 . . ?
H42A C42 H42C 109.5 . . ?
H42B C42 H42C 109.5 . . ?
C36 C43 H43A 109.1 . . ?
C36 C43 H43B 109.1 . . ?
C36 C43 C44 112.5(4) . . ?
H43A C43 H43B 107.8 . . ?
C44 C43 H43A 109.1 . . ?
C44 C43 H43B 109.1 . . ?
C43 C44 H44A 109.5 . . ?
C43 C44 H44B 109.5 . . ?
C43 C44 H44C 109.5 . . ?
H44A C44 H44B 109.5 . . ?
H44A C44 H44C 109.5 . . ?
H44B C44 H44C 109.5 . . ?
C37 C45 H45A 109.3 . . ?
C37 C45 H45B 109.3 . . ?
H45A C45 H45B 107.9 . . ?
C46 C45 C37 111.7(5) . . ?
C46 C45 H45A 109.3 . . ?
C46 C45 H45B 109.3 . . ?
C45 C46 H46A 109.5 . . ?
C45 C46 H46B 109.5 . . ?
C45 C46 H46C 109.5 . . ?
H46A C46 H46B 109.5 . . ?
H46A C46 H46C 109.5 . . ?
H46B C46 H46C 109.5 . . ?
N8 C47 C34 117.6(3) . . ?
N8 C47 C48 112.4(4) . . ?
C48 C47 C34 129.9(4) . . ?
C47 C48 C56 125.9(4) . . ?
C49 C48 C47 105.3(4) . . ?
C49 C48 C56 128.7(4) . . ?
C48 C49 C50 106.1(3) . . ?
C48 C49 C58 128.4(4) . . ?
C50 C49 C58 125.3(4) . . ?
N8 C50 C49 110.1(4) . . ?
C51 C50 N8 120.2(4) . . ?
C51 C50 C49 129.7(4) . . ?
C50 C51 H51 116.5 . . ?
C50 C51 C52 127.1(4) . . ?
C52 C51 H51 116.5 . . ?
N9 C52 C51 121.8(4) . . ?
N9 C52 C53 107.3(4) . . ?
C51 C52 C53 130.8(4) . . ?
C52 C53 C60 125.2(5) . . ?
C54 C53 C52 108.0(4) . . ?
C54 C53 C60 126.8(5) . . ?
C53 C54 C55 107.3(4) . . ?
C53 C54 C62 124.7(4) . . ?
C55 C54 C62 127.9(4) . . ?
N9 C55 C54 108.1(3) . . ?
N9 C55 C64 121.9(4) . . ?
C54 C55 C64 130.0(4) . . ?
C48 C56 H56A 108.3 . . ?
C48 C56 H56B 108.3 . . ?
H56A C56 H56B 107.4 . . ?
C57 C56 C48 116.1(5) . . ?
C57 C56 H56A 108.3 . . ?
C57 C56 H56B 108.3 . . ?
C56 C57 H57A 109.5 . . ?
C56 C57 H57B 109.5 . . ?
C56 C57 H57C 109.5 . . ?
H57A C57 H57B 109.5 . . ?
H57A C57 H57C 109.5 . . ?
H57B C57 H57C 109.5 . . ?
C49 C58 H58A 109.4 . . ?
C49 C58 H58B 109.4 . . ?
C49 C58 C59 111.4(4) . . ?
H58A C58 H58B 108.0 . . ?
C59 C58 H58A 109.4 . . ?
C59 C58 H58B 109.4 . . ?
C58 C59 H59A 109.5 . . ?
C58 C59 H59B 109.5 . . ?
C58 C59 H59C 109.5 . . ?
H59A C59 H59B 109.5 . . ?
H59A C59 H59C 109.5 . . ?
H59B C59 H59C 109.5 . . ?
C53 C60 H60A 108.6 . . ?
C53 C60 H60B 108.6 . . ?
C53 C60 H60C 105.8 . . ?
C53 C60 H60D 105.8 . . ?
H60A C60 H60B 107.6 . . ?
H60C C60 H60D 106.2 . . ?
C61 C60 C53 114.7(5) . . ?
C61 C60 H60A 108.6 . . ?
C61 C60 H60B 108.6 . . ?
C61A C60 C53 126.1(9) . . ?
C61A C60 H60C 105.8 . . ?
C61A C60 H60D 105.8 . . ?
C60 C61 H61A 109.5 . . ?
C60 C61 H61B 109.5 . . ?
C60 C61 H61C 109.5 . . ?
H61A C61 H61B 109.5 . . ?
H61A C61 H61C 109.5 . . ?
H61B C61 H61C 109.5 . . ?
C54 C62 H62A 108.8 . . ?
C54 C62 H62B 108.8 . . ?
C54 C62 C63 113.8(4) . . ?
H62A C62 H62B 107.7 . . ?
C63 C62 H62A 108.8 . . ?
C63 C62 H62B 108.8 . . ?
C62 C63 H63A 109.5 . . ?
C62 C63 H63B 109.5 . . ?
C62 C63 H63C 109.5 . . ?
H63A C63 H63B 109.5 . . ?
H63A C63 H63C 109.5 . . ?
H63B C63 H63C 109.5 . . ?
C65 C64 C55 120.1(4) . . ?
C65 C64 C75 118.5(4) . . ?
C75 C64 C55 121.3(4) . . ?
C64 C65 H65 120.4 . . ?
C66 C65 C64 119.2(4) . . ?
C66 C65 H65 120.4 . . ?
N10 C66 C73 108.2(4) . . ?
C65 C66 N10 128.8(4) . . ?
C65 C66 C73 122.9(4) . . ?
N10 C67 C68 128.2(4) . . ?
N10 C67 C72 109.7(4) . . ?
C68 C67 C72 122.1(4) . . ?
C67 C68 H68 120.7 . . ?
C69 C68 C67 118.5(4) . . ?
C69 C68 H68 120.7 . . ?
C68 C69 C1 119.9(4) . . ?
C68 C69 C70 119.6(4) . . ?
C70 C69 C1 120.3(4) . . ?
C69 C70 H70 119.2 . . ?
C71 C70 C69 121.6(4) . . ?
C71 C70 H70 119.2 . . ?
C70 C71 H71 120.0 . . ?
C72 C71 C70 119.9(4) . . ?
C72 C71 H71 120.0 . . ?
C67 C72 C73 106.1(4) . . ?
C71 C72 C67 118.2(4) . . ?
C71 C72 C73 135.7(4) . . ?
C66 C73 C72 107.8(4) . . ?
C74 C73 C66 117.2(4) . . ?
C74 C73 C72 135.0(4) . . ?
C73 C74 H74 120.1 . . ?
C75 C74 C73 119.7(4) . . ?
C75 C74 H74 120.1 . . ?
C64 C75 H75 118.8 . . ?
C74 C75 C64 122.5(4) . . ?
C74 C75 H75 118.8 . . ?
N3 C76 C5 119.5(3) . . ?
N3 C76 C77 111.0(3) . . ?
C77 C76 C5 129.4(4) . . ?
C76 C77 C85 125.3(4) . . ?
C78 C77 C76 106.5(4) . . ?
C78 C77 C85 128.1(3) . . ?
C77 C78 C79 107.2(3) . . ?
C77 C78 C87 127.2(4) . . ?
C79 C78 C87 125.7(4) . . ?
N3 C79 C78 108.9(3) . . ?
N3 C79 C80 118.4(3) . . ?
C80 C79 C78 132.6(3) . . ?
C79 C80 H80 118.4 . . ?
C81 C80 C79 123.1(3) . . ?
C81 C80 H80 118.4 . . ?
N4 C81 C82 108.8(3) . . ?
C80 C81 N4 120.6(4) . . ?
C80 C81 C82 130.6(3) . . ?
C81 C82 C89 125.3(3) . . ?
C83 C82 C81 107.6(3) . . ?
C83 C82 C89 127.1(4) . . ?
C82 C83 C84 106.7(3) . . ?
C82 C83 C91 126.4(3) . . ?
C84 C83 C91 126.8(3) . . ?
N4 C84 C83 109.8(3) . . ?
N4 C84 C93 123.3(3) . . ?
C83 C84 C93 126.8(3) . . ?
C77 C85 H85A 109.0 . . ?
C77 C85 H85B 109.0 . . ?
C77 C85 C86 113.1(4) . . ?
H85A C85 H85B 107.8 . . ?
C86 C85 H85A 109.0 . . ?
C86 C85 H85B 109.0 . . ?
C85 C86 H86A 109.5 . . ?
C85 C86 H86B 109.5 . . ?
C85 C86 H86C 109.5 . . ?
H86A C86 H86B 109.5 . . ?
H86A C86 H86C 109.5 . . ?
H86B C86 H86C 109.5 . . ?
C78 C87 H87A 109.2 . . ?
C78 C87 H87B 109.2 . . ?
C78 C87 C88 112.0(4) . . ?
H87A C87 H87B 107.9 . . ?
C88 C87 H87A 109.2 . . ?
C88 C87 H87B 109.2 . . ?
C87 C88 H88A 109.5 . . ?
C87 C88 H88B 109.5 . . ?
C87 C88 H88C 109.5 . . ?
H88A C88 H88B 109.5 . . ?
H88A C88 H88C 109.5 . . ?
H88B C88 H88C 109.5 . . ?
C82 C89 H89A 108.9 . . ?
C82 C89 H89B 108.9 . . ?
C82 C89 C90 113.4(3) . . ?
H89A C89 H89B 107.7 . . ?
C90 C89 H89A 108.9 . . ?
C90 C89 H89B 108.9 . . ?
C89 C90 H90A 109.5 . . ?
C89 C90 H90B 109.5 . . ?
C89 C90 H90C 109.5 . . ?
H90A C90 H90B 109.5 . . ?
H90A C90 H90C 109.5 . . ?
H90B C90 H90C 109.5 . . ?
C83 C91 H91A 108.7 . . ?
C83 C91 H91B 108.7 . . ?
C83 C91 C92 114.2(3) . . ?
H91A C91 H91B 107.6 . . ?
C92 C91 H91A 108.7 . . ?
C92 C91 H91B 108.7 . . ?
C91 C92 H92A 109.5 . . ?
C91 C92 H92B 109.5 . . ?
C91 C92 H92C 109.5 . . ?
H92A C92 H92B 109.5 . . ?
H92A C92 H92C 109.5 . . ?
H92B C92 H92C 109.5 . . ?
C94 C93 C84 119.9(3) . . ?
C94 C93 C104 120.1(3) . . ?
C104 C93 C84 120.0(3) . . ?
C93 C94 H94 121.0 . . ?
C95 C94 C93 118.0(3) . . ?
C95 C94 H94 121.0 . . ?
N5 C95 C94 127.7(4) . . ?
N5 C95 C102 109.2(3) . . ?
C94 C95 C102 123.2(4) . . ?
N5 C96 C97 128.8(4) . . ?
N5 C96 C101 108.4(3) . . ?
C97 C96 C101 122.8(3) . . ?
C96 C97 H97 120.9 . . ?
C98 C97 C96 118.2(4) . . ?
C98 C97 H97 120.9 . . ?
C97 C98 C38 118.0(4) . . ?
C97 C98 C99 120.4(4) . . ?
C99 C98 C38 121.6(3) . . ?
C98 C99 H99 119.4 . . ?
C100 C99 C98 121.2(4) . . ?
C100 C99 H99 119.4 . . ?
C99 C100 H100 120.2 . . ?
C99 C100 C101 119.6(4) . . ?
C101 C100 H100 120.2 . . ?
C96 C101 C102 107.1(3) . . ?
C100 C101 C96 117.8(3) . . ?
C100 C101 C102 135.0(4) . . ?
C95 C102 C101 106.0(3) . . ?
C103 C102 C95 118.2(3) . . ?
C103 C102 C101 135.8(3) . . ?
C102 C103 H103 120.0 . . ?
C102 C103 C104 119.9(4) . . ?
C104 C103 H103 120.0 . . ?
C93 C104 H104 119.7 . . ?
C103 C104 C93 120.6(4) . . ?
C103 C104 H104 119.7 . . ?
F1 B1 N1 104.4(3) . . ?
F1 B1 N2 105.6(3) . . ?
F2 B1 F1 105.5(4) . . ?
F2 B1 N1 115.1(4) . . ?
F2 B1 N2 116.7(4) . . ?
N1 B1 F2A 103.0(4) . . ?
N2 B1 N1 108.3(3) . . ?
N2 B1 F2A 102.9(4) . . ?
F1A B1 N1 117.3(5) . . ?
F1A B1 N2 120.0(5) . . ?
F1A B1 F2A 102.6(5) . . ?
F3 B2 N3 108.4(3) . . ?
F3 B2 N4 110.1(3) . . ?
F4 B2 F3 109.5(3) . . ?
F4 B2 N3 110.4(3) . . ?
F4 B2 N4 110.9(3) . . ?
N3 B2 N4 107.6(3) . . ?
F5 B3 N6 109.6(4) . . ?
F5 B3 N7 108.7(3) . . ?
F6 B3 F5 108.9(3) . . ?
F6 B3 N6 109.0(3) . . ?
F6 B3 N7 112.0(4) . . ?
N7 B3 N6 108.6(3) . . ?
C60 C61A H61D 109.5 . . ?
C60 C61A H61E 109.5 . . ?
C60 C61A H61F 109.5 . . ?
H61D C61A H61E 109.5 . . ?
H61D C61A H61F 109.5 . . ?
H61E C61A H61F 109.5 . . ?
C2 C10A H10C 108.0 . . ?
C2 C10A H10D 108.0 . . ?
H10C C10A H10D 107.3 . . ?
C11A C10A C2 117.0(15) . . ?
C11A C10A H10C 108.0 . . ?
C11A C10A H10D 108.1 . . ?
C10A C11A H11D 109.5 . . ?
C10A C11A H11E 109.5 . . ?
C10A C11A H11F 109.5 . . ?
H11D C11A H11E 109.5 . . ?
H11D C11A H11F 109.5 . . ?
H11E C11A H11F 109.5 . . ?

loop_
_geom_bond_atom_site_label_1
_geom_bond_atom_site_label_2
_geom_bond_distance
_geom_bond_site_symmetry_2
_geom_bond_publ_flag
F1 B1 1.509(6) . ?
F2 B1 1.303(6) . ?
F3 B2 1.401(5) . ?
F4 B2 1.391(5) . ?
F5 B3 1.403(6) . ?
F6 B3 1.386(5) . ?
N1 C1 1.360(5) . ?
N1 C4 1.397(4) . ?
N1 B1 1.541(6) . ?
N2 C6 1.402(4) . ?
N2 C9 1.352(5) . ?
N2 B1 1.523(6) . ?
N3 C76 1.358(5) . ?
N3 C79 1.397(4) . ?
N3 B2 1.544(5) . ?
N4 C81 1.404(4) . ?
N4 C84 1.363(5) . ?
N4 B2 1.550(6) . ?
N5 H5 0.8800 . ?
N5 C95 1.376(5) . ?
N5 C96 1.377(5) . ?
N6 C35 1.398(5) . ?
N6 C38 1.359(5) . ?
N6 B3 1.548(5) . ?
N7 C30 1.371(5) . ?
N7 C33 1.396(5) . ?
N7 B3 1.548(5) . ?
N8 H8 0.8800 . ?
N8 C47 1.313(5) . ?
N8 C50 1.395(5) . ?
N9 C52 1.384(5) . ?
N9 C55 1.368(6) . ?
N10 H10 0.8800 . ?
N10 C66 1.400(6) . ?
N10 C67 1.388(5) . ?
N11 H11 0.8800 . ?
N11 C27 1.386(5) . ?
N11 C28 1.383(5) . ?
C1 C2 1.397(6) . ?
C1 C69 1.475(5) . ?
C2 C3 1.397(6) . ?
C2 C10 1.528(8) . ?
C2 C10A 1.577(14) . ?
C3 C4 1.421(6) . ?
C3 C12 1.511(5) . ?
C4 C5 1.395(5) . ?
C5 C6 1.395(5) . ?
C5 C76 1.488(5) . ?
C6 C7 1.421(5) . ?
C7 C8 1.391(5) . ?
C7 C14 1.506(5) . ?
C8 C9 1.404(5) . ?
C8 C16 1.500(6) . ?
C9 C18 1.484(5) . ?
C10 H10A 0.9900 . ?
C10 H10B 0.9900 . ?
C10 C11 1.565(9) . ?
C11 H11A 0.9800 . ?
C11 H11B 0.9800 . ?
C11 H11C 0.9800 . ?
C12 H12A 0.9900 . ?
C12 H12B 0.9900 . ?
C12 C13 1.532(7) . ?
C13 H13A 0.9800 . ?
C13 H13B 0.9800 . ?
C13 H13C 0.9800 . ?
C14 H14A 0.9900 . ?
C14 H14B 0.9900 . ?
C14 C15 1.538(6) . ?
C15 H15A 0.9800 . ?
C15 H15B 0.9800 . ?
C15 H15C 0.9800 . ?
C16 H16A 0.9900 . ?
C16 H16B 0.9900 . ?
C16 C17 1.530(7) . ?
C17 H17A 0.9800 . ?
C17 H17B 0.9800 . ?
C17 H17C 0.9800 . ?
C18 C19 1.416(5) . ?
C18 C29 1.385(5) . ?
C19 H19 0.9500 . ?
C19 C20 1.379(5) . ?
C20 H20 0.9500 . ?
C20 C21 1.402(5) . ?
C21 C22 1.445(5) . ?
C21 C28 1.404(6) . ?
C22 C23 1.400(5) . ?
C22 C27 1.424(6) . ?
C23 H23 0.9500 . ?
C23 C24 1.371(5) . ?
C24 H24 0.9500 . ?
C24 C25 1.425(6) . ?
C25 C26 1.387(6) . ?
C25 C30 1.471(5) . ?
C26 H26 0.9500 . ?
C26 C27 1.389(5) . ?
C28 C29 1.391(5) . ?
C29 H29 0.9500 . ?
C30 C31 1.414(5) . ?
C31 C32 1.386(6) . ?
C31 C39 1.496(5) . ?
C32 C33 1.431(5) . ?
C32 C41 1.509(5) . ?
C33 C34 1.387(5) . ?
C34 C35 1.405(5) . ?
C34 C47 1.476(5) . ?
C35 C36 1.433(5) . ?
C36 C37 1.395(6) . ?
C36 C43 1.501(6) . ?
C37 C38 1.399(6) . ?
C37 C45 1.540(6) . ?
C38 C98 1.489(5) . ?
C39 H39A 0.9900 . ?
C39 H39B 0.9900 . ?
C39 C40 1.529(6) . ?
C40 H40A 0.9800 . ?
C40 H40B 0.9800 . ?
C40 H40C 0.9800 . ?
C41 H41A 0.9900 . ?
C41 H41B 0.9900 . ?
C41 C42 1.552(8) . ?
C42 H42A 0.9800 . ?
C42 H42B 0.9800 . ?
C42 H42C 0.9800 . ?
C43 H43A 0.9900 . ?
C43 H43B 0.9900 . ?
C43 C44 1.550(8) . ?
C44 H44A 0.9800 . ?
C44 H44B 0.9800 . ?
C44 H44C 0.9800 . ?
C45 H45A 0.9900 . ?
C45 H45B 0.9900 . ?
C45 C46 1.426(9) . ?
C46 H46A 0.9800 . ?
C46 H46B 0.9800 . ?
C46 H46C 0.9800 . ?
C47 C48 1.439(5) . ?
C48 C49 1.388(6) . ?
C48 C56 1.526(7) . ?
C49 C50 1.423(6) . ?
C49 C58 1.501(5) . ?
C50 C51 1.386(7) . ?
C51 H51 0.9500 . ?
C51 C52 1.406(6) . ?
C52 C53 1.416(7) . ?
C53 C54 1.385(7) . ?
C53 C60 1.500(7) . ?
C54 C55 1.417(6) . ?
C54 C62 1.495(6) . ?
C55 C64 1.467(5) . ?
C56 H56A 0.9900 . ?
C56 H56B 0.9900 . ?
C56 C57 1.475(8) . ?
C57 H57A 0.9800 . ?
C57 H57B 0.9800 . ?
C57 H57C 0.9800 . ?
C58 H58A 0.9900 . ?
C58 H58B 0.9900 . ?
C58 C59 1.505(7) . ?
C59 H59A 0.9800 . ?
C59 H59B 0.9800 . ?
C59 H59C 0.9800 . ?
C60 H60A 0.9900 . ?
C60 H60B 0.9900 . ?
C60 H60C 0.9900 . ?
C60 H60D 0.9900 . ?
C60 C61 1.422(8) . ?
C60 C61A 1.452(15) . ?
C61 H61A 0.9800 . ?
C61 H61B 0.9800 . ?
C61 H61C 0.9800 . ?
C62 H62A 0.9900 . ?
C62 H62B 0.9900 . ?
C62 C63 1.534(7) . ?
C63 H63A 0.9800 . ?
C63 H63B 0.9800 . ?
C63 H63C 0.9800 . ?
C64 C65 1.390(6) . ?
C64 C75 1.394(6) . ?
C65 H65 0.9500 . ?
C65 C66 1.377(6) . ?
C66 C73 1.407(6) . ?
C67 C68 1.394(6) . ?
C67 C72 1.407(6) . ?
C68 H68 0.9500 . ?
C68 C69 1.374(6) . ?
C69 C70 1.394(6) . ?
C70 H70 0.9500 . ?
C70 C71 1.380(6) . ?
C71 H71 0.9500 . ?
C71 C72 1.375(6) . ?
C72 C73 1.435(5) . ?
C73 C74 1.402(6) . ?
C74 H74 0.9500 . ?
C74 C75 1.377(6) . ?
C75 H75 0.9500 . ?
C76 C77 1.403(5) . ?
C77 C78 1.394(6) . ?
C77 C85 1.502(6) . ?
C78 C79 1.413(6) . ?
C78 C87 1.501(5) . ?
C79 C80 1.398(6) . ?
C80 H80 0.9500 . ?
C80 C81 1.378(5) . ?
C81 C82 1.413(6) . ?
C82 C83 1.388(5) . ?
C82 C89 1.500(5) . ?
C83 C84 1.430(5) . ?
C83 C91 1.494(6) . ?
C84 C93 1.475(4) . ?
C85 H85A 0.9900 . ?
C85 H85B 0.9900 . ?
C85 C86 1.527(7) . ?
C86 H86A 0.9800 . ?
C86 H86B 0.9800 . ?
C86 H86C 0.9800 . ?
C87 H87A 0.9900 . ?
C87 H87B 0.9900 . ?
C87 C88 1.546(7) . ?
C88 H88A 0.9800 . ?
C88 H88B 0.9800 . ?
C88 H88C 0.9800 . ?
C89 H89A 0.9900 . ?
C89 H89B 0.9900 . ?
C89 C90 1.532(6) . ?
C90 H90A 0.9800 . ?
C90 H90B 0.9800 . ?
C90 H90C 0.9800 . ?
C91 H91A 0.9900 . ?
C91 H91B 0.9900 . ?
C91 C92 1.523(6) . ?
C92 H92A 0.9800 . ?
C92 H92B 0.9800 . ?
C92 H92C 0.9800 . ?
C93 C94 1.386(5) . ?
C93 C104 1.420(5) . ?
C94 H94 0.9500 . ?
C94 C95 1.383(5) . ?
C95 C102 1.412(5) . ?
C96 C97 1.390(5) . ?
C96 C101 1.411(6) . ?
C97 H97 0.9500 . ?
C97 C98 1.378(5) . ?
C98 C99 1.410(6) . ?
C99 H99 0.9500 . ?
C99 C100 1.380(6) . ?
C100 H100 0.9500 . ?
C100 C101 1.408(5) . ?
C101 C102 1.438(5) . ?
C102 C103 1.387(6) . ?
C103 H103 0.9500 . ?
C103 C104 1.391(5) . ?
C104 H104 0.9500 . ?
B1 F2A 1.557(7) . ?
B1 F1A 1.272(7) . ?
C61A H61D 0.9800 . ?
C61A H61E 0.9800 . ?
C61A H61F 0.9800 . ?
C10A H10C 0.9900 . ?
C10A H10D 0.9900 . ?
C10A C11A 1.522(15) . ?
C11A H11D 0.9800 . ?
C11A H11E 0.9800 . ?
C11A H11F 0.9800 . ?

loop_
_geom_torsion_atom_site_label_1
_geom_torsion_atom_site_label_2
_geom_torsion_atom_site_label_3
_geom_torsion_atom_site_label_4
_geom_torsion
_geom_torsion_site_symmetry_1
_geom_torsion_site_symmetry_2
_geom_torsion_site_symmetry_3
_geom_torsion_site_symmetry_4
_geom_torsion_publ_flag
N1 C1 C2 C3 0.5(5) . . . . ?
N1 C1 C2 C10 179.7(5) . . . . ?
N1 C1 C2 C10A 159.4(13) . . . . ?
N1 C1 C69 C68 -83.6(6) . . . . ?
N1 C1 C69 C70 101.2(5) . . . . ?
N1 C4 C5 C6 -1.3(6) . . . . ?
N1 C4 C5 C76 174.3(3) . . . . ?
N2 C6 C7 C8 -0.1(4) . . . . ?
N2 C6 C7 C14 176.0(4) . . . . ?
N2 C9 C18 C19 -71.5(5) . . . . ?
N2 C9 C18 C29 100.6(4) . . . . ?
N3 C76 C77 C78 0.6(5) . . . . ?
N3 C76 C77 C85 -175.5(4) . . . . ?
N3 C79 C80 C81 -0.5(6) . . . . ?
N4 C81 C82 C83 -1.6(4) . . . . ?
N4 C81 C82 C89 177.4(3) . . . . ?
N4 C84 C93 C94 45.2(5) . . . . ?
N4 C84 C93 C104 -135.6(4) . . . . ?
N5 C95 C102 C101 -1.7(4) . . . . ?
N5 C95 C102 C103 -178.8(3) . . . . ?
N5 C96 C97 C98 -178.0(4) . . . . ?
N5 C96 C101 C100 -179.4(3) . . . . ?
N5 C96 C101 C102 2.5(4) . . . . ?
N6 C35 C36 C37 -1.2(5) . . . . ?
N6 C35 C36 C43 -177.4(4) . . . . ?
N6 C38 C98 C97 -116.9(5) . . . . ?
N6 C38 C98 C99 63.8(6) . . . . ?
N7 C30 C31 C32 -6.2(5) . . . . ?
N7 C30 C31 C39 168.5(4) . . . . ?
N7 C33 C34 C35 8.0(6) . . . . ?
N7 C33 C34 C47 -165.5(3) . . . . ?
N8 C47 C48 C49 -0.3(5) . . . . ?
N8 C47 C48 C56 176.4(4) . . . . ?
N8 C50 C51 C52 4.6(7) . . . . ?
N9 C52 C53 C54 1.0(5) . . . . ?
N9 C52 C53 C60 -176.5(4) . . . . ?
N9 C55 C64 C65 22.4(6) . . . . ?
N9 C55 C64 C75 -155.8(4) . . . . ?
N10 C66 C73 C72 -0.8(5) . . . . ?
N10 C66 C73 C74 -179.8(4) . . . . ?
N10 C67 C68 C69 -178.9(5) . . . . ?
N10 C67 C72 C71 176.9(4) . . . . ?
N10 C67 C72 C73 -1.7(5) . . . . ?
N11 C28 C29 C18 168.1(3) . . . . ?
C1 N1 C4 C3 -0.4(4) . . . . ?
C1 N1 C4 C5 -177.0(4) . . . . ?
C1 N1 B1 F1 -71.4(5) . . . . ?
C1 N1 B1 F2 43.7(6) . . . . ?
C1 N1 B1 N2 176.4(3) . . . . ?
C1 N1 B1 F2A 67.9(5) . . . . ?
C1 N1 B1 F1A -43.9(7) . . . . ?
C1 C2 C3 C4 -0.7(5) . . . . ?
C1 C2 C3 C12 -179.5(4) . . . . ?
C1 C2 C10 C11 -91.5(9) . . . . ?
C1 C2 C10A C11A -27(3) . . . . ?
C1 C69 C70 C71 173.7(4) . . . . ?
C2 C1 C69 C68 93.2(6) . . . . ?
C2 C1 C69 C70 -82.1(6) . . . . ?
C2 C3 C4 N1 0.7(5) . . . . ?
C2 C3 C4 C5 176.6(4) . . . . ?
C2 C3 C12 C13 78.9(6) . . . . ?
C3 C2 C10 C11 87.6(8) . . . . ?
C3 C2 C10A C11A 129(2) . . . . ?
C3 C4 C5 C6 -176.8(4) . . . . ?
C3 C4 C5 C76 -1.2(7) . . . . ?
C4 N1 C1 C2 0.0(5) . . . . ?
C4 N1 C1 C69 177.1(4) . . . . ?
C4 N1 B1 F1 110.4(4) . . . . ?
C4 N1 B1 F2 -134.5(4) . . . . ?
C4 N1 B1 N2 -1.8(5) . . . . ?
C4 N1 B1 F2A -110.3(5) . . . . ?
C4 N1 B1 F1A 137.9(6) . . . . ?
C4 C3 C12 C13 -99.5(6) . . . . ?
C4 C5 C6 N2 1.5(6) . . . . ?
C4 C5 C6 C7 176.3(4) . . . . ?
C4 C5 C76 N3 -92.6(5) . . . . ?
C4 C5 C76 C77 90.4(5) . . . . ?
C5 C6 C7 C8 -175.3(4) . . . . ?
C5 C6 C7 C14 0.8(7) . . . . ?
C5 C76 C77 C78 177.7(4) . . . . ?
C5 C76 C77 C85 1.7(7) . . . . ?
C6 N2 C9 C8 3.1(4) . . . . ?
C6 N2 C9 C18 -167.5(3) . . . . ?
C6 N2 B1 F1 -109.3(4) . . . . ?
C6 N2 B1 F2 133.9(4) . . . . ?
C6 N2 B1 N1 2.0(5) . . . . ?
C6 N2 B1 F2A 110.6(4) . . . . ?
C6 N2 B1 F1A -136.4(6) . . . . ?
C6 C5 C76 N3 83.2(5) . . . . ?
C6 C5 C76 C77 -93.7(5) . . . . ?
C6 C7 C8 C9 1.9(4) . . . . ?
C6 C7 C8 C16 -174.2(4) . . . . ?
C6 C7 C14 C15 -100.6(5) . . . . ?
C7 C8 C9 N2 -3.2(4) . . . . ?
C7 C8 C9 C18 166.7(4) . . . . ?
C7 C8 C16 C17 98.3(5) . . . . ?
C8 C7 C14 C15 74.9(5) . . . . ?
C8 C9 C18 C19 119.6(4) . . . . ?
C8 C9 C18 C29 -68.3(5) . . . . ?
C9 N2 C6 C5 174.1(3) . . . . ?
C9 N2 C6 C7 -1.8(4) . . . . ?
C9 N2 B1 F1 75.3(5) . . . . ?
C9 N2 B1 F2 -41.5(6) . . . . ?
C9 N2 B1 N1 -173.4(3) . . . . ?
C9 N2 B1 F2A -64.8(5) . . . . ?
C9 N2 B1 F1A 48.2(7) . . . . ?
C9 C8 C16 C17 -77.3(5) . . . . ?
C9 C18 C19 C20 166.4(3) . . . . ?
C9 C18 C29 C28 -165.0(3) . . . . ?
C10 C2 C3 C4 -179.9(6) . . . . ?
C10 C2 C3 C12 1.3(9) . . . . ?
C12 C3 C4 N1 179.4(4) . . . . ?
C12 C3 C4 C5 -4.7(8) . . . . ?
C14 C7 C8 C9 -174.5(3) . . . . ?
C14 C7 C8 C16 9.3(6) . . . . ?
C16 C8 C9 N2 173.2(4) . . . . ?
C16 C8 C9 C18 -16.8(6) . . . . ?
C18 C19 C20 C21 -2.1(5) . . . . ?
C19 C18 C29 C28 7.3(5) . . . . ?
C19 C20 C21 C22 -161.9(4) . . . . ?
C19 C20 C21 C28 6.9(5) . . . . ?
C20 C21 C22 C23 3.3(7) . . . . ?
C20 C21 C22 C27 170.0(4) . . . . ?
C20 C21 C28 N11 -176.9(3) . . . . ?
C20 C21 C28 C29 -4.8(5) . . . . ?
C21 C22 C23 C24 161.1(4) . . . . ?
C21 C22 C27 N11 5.2(4) . . . . ?
C21 C22 C27 C26 -166.5(3) . . . . ?
C21 C28 C29 C18 -2.4(5) . . . . ?
C22 C21 C28 N11 -5.3(4) . . . . ?
C22 C21 C28 C29 166.7(3) . . . . ?
C22 C23 C24 C25 1.1(5) . . . . ?
C23 C22 C27 N11 174.3(3) . . . . ?
C23 C22 C27 C26 2.6(5) . . . . ?
C23 C24 C25 C26 4.1(5) . . . . ?
C23 C24 C25 C30 -165.5(3) . . . . ?
C24 C25 C26 C27 -5.7(5) . . . . ?
C24 C25 C30 N7 124.4(4) . . . . ?
C24 C25 C30 C31 -40.8(5) . . . . ?
C25 C26 C27 N11 -167.5(3) . . . . ?
C25 C26 C27 C22 2.5(5) . . . . ?
C25 C30 C31 C32 160.6(4) . . . . ?
C25 C30 C31 C39 -24.6(7) . . . . ?
C26 C25 C30 N7 -44.6(6) . . . . ?
C26 C25 C30 C31 150.2(4) . . . . ?
C27 N11 C28 C21 8.7(4) . . . . ?
C27 N11 C28 C29 -162.7(4) . . . . ?
C27 C22 C23 C24 -4.3(5) . . . . ?
C28 N11 C27 C22 -8.6(4) . . . . ?
C28 N11 C27 C26 162.5(4) . . . . ?
C28 C21 C22 C23 -166.6(4) . . . . ?
C28 C21 C22 C27 0.0(4) . . . . ?
C29 C18 C19 C20 -5.2(5) . . . . ?
C30 N7 C33 C32 -4.3(4) . . . . ?
C30 N7 C33 C34 171.8(4) . . . . ?
C30 N7 B3 F5 61.4(5) . . . . ?
C30 N7 B3 F6 -58.9(6) . . . . ?
C30 N7 B3 N6 -179.4(3) . . . . ?
C30 C25 C26 C27 162.9(3) . . . . ?
C30 C31 C32 C33 3.4(5) . . . . ?
C30 C31 C32 C41 -173.4(4) . . . . ?
C30 C31 C39 C40 -100.4(5) . . . . ?
C31 C32 C33 N7 0.5(5) . . . . ?
C31 C32 C33 C34 -175.1(4) . . . . ?
C31 C32 C41 C42 76.7(6) . . . . ?
C32 C31 C39 C40 73.4(6) . . . . ?
C32 C33 C34 C35 -176.9(4) . . . . ?
C32 C33 C34 C47 9.6(7) . . . . ?
C33 N7 C30 C25 -160.7(4) . . . . ?
C33 N7 C30 C31 6.5(4) . . . . ?
C33 N7 B3 F5 -112.6(4) . . . . ?
C33 N7 B3 F6 127.1(4) . . . . ?
C33 N7 B3 N6 6.6(5) . . . . ?
C33 C32 C41 C42 -99.4(5) . . . . ?
C33 C34 C35 N6 3.1(6) . . . . ?
C33 C34 C35 C36 -172.8(4) . . . . ?
C33 C34 C47 N8 78.3(5) . . . . ?
C33 C34 C47 C48 -99.2(5) . . . . ?
C34 C35 C36 C37 175.0(4) . . . . ?
C34 C35 C36 C43 -1.2(8) . . . . ?
C34 C47 C48 C49 177.3(4) . . . . ?
C34 C47 C48 C56 -6.0(7) . . . . ?
C35 N6 C38 C37 1.1(5) . . . . ?
C35 N6 C38 C98 177.9(4) . . . . ?
C35 N6 B3 F5 123.2(4) . . . . ?
C35 N6 B3 F6 -117.7(4) . . . . ?
C35 N6 B3 N7 4.6(5) . . . . ?
C35 C34 C47 N8 -95.4(5) . . . . ?
C35 C34 C47 C48 87.2(5) . . . . ?
C35 C36 C37 C38 1.9(5) . . . . ?
C35 C36 C37 C45 -179.2(5) . . . . ?
C35 C36 C43 C44 90.6(5) . . . . ?
C36 C37 C38 N6 -1.9(5) . . . . ?
C36 C37 C38 C98 -178.6(4) . . . . ?
C36 C37 C45 C46 -99.4(6) . . . . ?
C37 C36 C43 C44 -84.9(6) . . . . ?
C37 C38 C98 C97 59.4(6) . . . . ?
C37 C38 C98 C99 -119.8(5) . . . . ?
C38 N6 C35 C34 -176.7(4) . . . . ?
C38 N6 C35 C36 0.1(4) . . . . ?
C38 N6 B3 F5 -72.1(5) . . . . ?
C38 N6 B3 F6 46.9(6) . . . . ?
C38 N6 B3 N7 169.2(4) . . . . ?
C38 C37 C45 C46 79.3(6) . . . . ?
C38 C98 C99 C100 -179.0(4) . . . . ?
C39 C31 C32 C33 -171.4(4) . . . . ?
C39 C31 C32 C41 11.8(7) . . . . ?
C41 C32 C33 N7 177.1(4) . . . . ?
C41 C32 C33 C34 1.6(8) . . . . ?
C43 C36 C37 C38 178.2(4) . . . . ?
C43 C36 C37 C45 -2.8(8) . . . . ?
C45 C37 C38 N6 179.2(5) . . . . ?
C45 C37 C38 C98 2.5(8) . . . . ?
C47 N8 C50 C49 0.1(5) . . . . ?
C47 N8 C50 C51 -178.1(4) . . . . ?
C47 C34 C35 N6 176.6(3) . . . . ?
C47 C34 C35 C36 0.7(7) . . . . ?
C47 C48 C49 C50 0.3(4) . . . . ?
C47 C48 C49 C58 175.4(4) . . . . ?
C47 C48 C56 C57 59.7(7) . . . . ?
C48 C49 C50 N8 -0.3(5) . . . . ?
C48 C49 C50 C51 177.7(4) . . . . ?
C48 C49 C58 C59 -84.1(6) . . . . ?
C49 C48 C56 C57 -124.4(6) . . . . ?
C49 C50 C51 C52 -173.2(5) . . . . ?
C50 N8 C47 C34 -177.8(3) . . . . ?
C50 N8 C47 C48 0.1(4) . . . . ?
C50 C49 C58 C59 90.1(6) . . . . ?
C50 C51 C52 N9 2.1(8) . . . . ?
C50 C51 C52 C53 178.9(5) . . . . ?
C51 C52 C53 C54 -176.2(5) . . . . ?
C51 C52 C53 C60 6.3(9) . . . . ?
C52 N9 C55 C54 0.4(5) . . . . ?
C52 N9 C55 C64 -178.2(4) . . . . ?
C52 C53 C54 C55 -0.7(5) . . . . ?
C52 C53 C54 C62 176.3(4) . . . . ?
C52 C53 C60 C61 -81.6(7) . . . . ?
C52 C53 C60 C61A -27.0(13) . . . . ?
C53 C54 C55 N9 0.2(5) . . . . ?
C53 C54 C55 C64 178.7(4) . . . . ?
C53 C54 C62 C63 84.8(6) . . . . ?
C54 C53 C60 C61 101.3(7) . . . . ?
C54 C53 C60 C61A 156.0(11) . . . . ?
C54 C55 C64 C65 -155.8(5) . . . . ?
C54 C55 C64 C75 25.9(7) . . . . ?
C55 N9 C52 C51 176.6(4) . . . . ?
C55 N9 C52 C53 -0.8(5) . . . . ?
C55 C54 C62 C63 -98.8(5) . . . . ?
C55 C64 C65 C66 -179.6(4) . . . . ?
C55 C64 C75 C74 179.6(4) . . . . ?
C56 C48 C49 C50 -176.3(4) . . . . ?
C56 C48 C49 C58 -1.2(8) . . . . ?
C58 C49 C50 N8 -175.5(4) . . . . ?
C58 C49 C50 C51 2.5(7) . . . . ?
C60 C53 C54 C55 176.7(5) . . . . ?
C60 C53 C54 C62 -6.2(8) . . . . ?
C62 C54 C55 N9 -176.7(4) . . . . ?
C62 C54 C55 C64 1.7(8) . . . . ?
C64 C65 C66 N10 -179.1(5) . . . . ?
C64 C65 C66 C73 0.3(7) . . . . ?
C65 C64 C75 C74 1.4(7) . . . . ?
C65 C66 C73 C72 179.7(4) . . . . ?
C65 C66 C73 C74 0.7(7) . . . . ?
C66 N10 C67 C68 179.0(5) . . . . ?
C66 N10 C67 C72 1.3(5) . . . . ?
C66 C73 C74 C75 -0.6(6) . . . . ?
C67 N10 C66 C65 179.2(5) . . . . ?
C67 N10 C66 C73 -0.3(5) . . . . ?
C67 C68 C69 C1 -172.6(4) . . . . ?
C67 C68 C69 C70 2.7(7) . . . . ?
C67 C72 C73 C66 1.5(5) . . . . ?
C67 C72 C73 C74 -179.7(5) . . . . ?
C68 C67 C72 C71 -1.0(7) . . . . ?
C68 C67 C72 C73 -179.6(4) . . . . ?
C68 C69 C70 C71 -1.5(7) . . . . ?
C69 C1 C2 C3 -176.7(4) . . . . ?
C69 C1 C2 C10 2.6(8) . . . . ?
C69 C1 C2 C10A -17.8(15) . . . . ?
C69 C70 C71 C72 -0.9(8) . . . . ?
C70 C71 C72 C67 2.2(7) . . . . ?
C70 C71 C72 C73 -179.8(5) . . . . ?
C71 C72 C73 C66 -176.7(5) . . . . ?
C71 C72 C73 C74 2.1(9) . . . . ?
C72 C67 C68 C69 -1.4(7) . . . . ?
C72 C73 C74 C75 -179.3(4) . . . . ?
C73 C74 C75 C64 -0.4(7) . . . . ?
C75 C64 C65 C66 -1.3(7) . . . . ?
C76 N3 C79 C78 -0.9(4) . . . . ?
C76 N3 C79 C80 174.3(3) . . . . ?
C76 N3 B2 F3 73.3(5) . . . . ?
C76 N3 B2 F4 -46.6(5) . . . . ?
C76 N3 B2 N4 -167.8(3) . . . . ?
C76 C5 C6 N2 -174.2(3) . . . . ?
C76 C5 C6 C7 0.6(6) . . . . ?
C76 C77 C78 C79 -1.1(5) . . . . ?
C76 C77 C78 C87 178.4(4) . . . . ?
C76 C77 C85 C86 89.8(5) . . . . ?
C77 C78 C79 N3 1.2(4) . . . . ?
C77 C78 C79 C80 -173.0(4) . . . . ?
C77 C78 C87 C88 -113.8(5) . . . . ?
C78 C77 C85 C86 -85.3(5) . . . . ?
C78 C79 C80 C81 173.3(4) . . . . ?
C79 N3 C76 C5 -177.3(3) . . . . ?
C79 N3 C76 C77 0.2(4) . . . . ?
C79 N3 B2 F3 -92.0(4) . . . . ?
C79 N3 B2 F4 148.1(3) . . . . ?
C79 N3 B2 N4 27.0(5) . . . . ?
C79 C78 C87 C88 65.5(6) . . . . ?
C79 C80 C81 N4 5.1(6) . . . . ?
C79 C80 C81 C82 -172.4(4) . . . . ?
C80 C81 C82 C83 176.2(4) . . . . ?
C80 C81 C82 C89 -4.9(6) . . . . ?
C81 N4 C84 C83 -0.9(4) . . . . ?
C81 N4 C84 C93 -177.7(3) . . . . ?
C81 N4 B2 F3 96.1(4) . . . . ?
C81 N4 B2 F4 -142.6(3) . . . . ?
C81 N4 B2 N3 -21.8(5) . . . . ?
C81 C82 C83 C84 1.0(4) . . . . ?
C81 C82 C83 C91 177.2(3) . . . . ?
C81 C82 C89 C90 78.6(5) . . . . ?
C82 C83 C84 N4 0.0(4) . . . . ?
C82 C83 C84 C93 176.6(3) . . . . ?
C82 C83 C91 C92 78.5(5) . . . . ?
C83 C82 C89 C90 -102.7(5) . . . . ?
C83 C84 C93 C94 -131.0(4) . . . . ?
C83 C84 C93 C104 48.2(5) . . . . ?
C84 N4 C81 C80 -176.5(3) . . . . ?
C84 N4 C81 C82 1.6(4) . . . . ?
C84 N4 B2 F3 -78.3(5) . . . . ?
C84 N4 B2 F4 43.0(5) . . . . ?
C84 N4 B2 N3 163.8(3) . . . . ?
C84 C83 C91 C92 -106.0(4) . . . . ?
C84 C93 C94 C95 -179.5(3) . . . . ?
C84 C93 C104 C103 -179.9(3) . . . . ?
C85 C77 C78 C79 174.8(4) . . . . ?
C85 C77 C78 C87 -5.7(7) . . . . ?
C87 C78 C79 N3 -178.2(4) . . . . ?
C87 C78 C79 C80 7.6(7) . . . . ?
C89 C82 C83 C84 -177.9(3) . . . . ?
C89 C82 C83 C91 -1.7(6) . . . . ?
C91 C83 C84 N4 -176.3(3) . . . . ?
C91 C83 C84 C93 0.4(6) . . . . ?
C93 C94 C95 N5 178.6(3) . . . . ?
C93 C94 C95 C102 -1.7(5) . . . . ?
C94 C93 C104 C103 -0.7(5) . . . . ?
C94 C95 C102 C101 178.5(3) . . . . ?
C94 C95 C102 C103 1.4(5) . . . . ?
C95 N5 C96 C97 175.0(4) . . . . ?
C95 N5 C96 C101 -3.6(4) . . . . ?
C95 C102 C103 C104 -0.7(5) . . . . ?
C96 N5 C95 C94 -176.9(4) . . . . ?
C96 N5 C95 C102 3.3(4) . . . . ?
C96 C97 C98 C38 178.5(4) . . . . ?
C96 C97 C98 C99 -2.2(6) . . . . ?
C96 C101 C102 C95 -0.5(4) . . . . ?
C96 C101 C102 C103 175.8(4) . . . . ?
C97 C96 C101 C100 2.0(6) . . . . ?
C97 C96 C101 C102 -176.2(4) . . . . ?
C97 C98 C99 C100 1.8(6) . . . . ?
C98 C99 C100 C101 0.6(6) . . . . ?
C99 C100 C101 C96 -2.4(5) . . . . ?
C99 C100 C101 C102 175.1(4) . . . . ?
C100 C101 C102 C95 -178.1(4) . . . . ?
C100 C101 C102 C103 -1.8(8) . . . . ?
C101 C96 C97 C98 0.4(6) . . . . ?
C101 C102 C103 C104 -176.7(4) . . . . ?
C102 C103 C104 C93 0.4(6) . . . . ?
C104 C93 C94 C95 1.3(5) . . . . ?
B1 N1 C1 C2 -178.5(4) . . . . ?
B1 N1 C1 C69 -1.3(7) . . . . ?
B1 N1 C4 C3 178.1(4) . . . . ?
B1 N1 C4 C5 1.5(6) . . . . ?
B1 N2 C6 C5 -2.0(5) . . . . ?
B1 N2 C6 C7 -178.0(3) . . . . ?
B1 N2 C9 C8 179.2(3) . . . . ?
B1 N2 C9 C18 8.6(6) . . . . ?
B2 N3 C76 C5 15.5(6) . . . . ?
B2 N3 C76 C77 -167.0(4) . . . . ?
B2 N3 C79 C78 167.2(3) . . . . ?
B2 N3 C79 C80 -17.6(5) . . . . ?
B2 N4 C81 C80 8.0(5) . . . . ?
B2 N4 C81 C82 -174.0(3) . . . . ?
B2 N4 C84 C83 174.1(3) . . . . ?
B2 N4 C84 C93 -2.7(6) . . . . ?
B3 N6 C35 C34 -9.5(6) . . . . ?
B3 N6 C35 C36 167.3(4) . . . . ?
B3 N6 C38 C37 -165.7(4) . . . . ?
B3 N6 C38 C98 11.2(7) . . . . ?
B3 N7 C30 C25 24.5(6) . . . . ?
B3 N7 C30 C31 -168.3(4) . . . . ?
B3 N7 C33 C32 170.8(4) . . . . ?
B3 N7 C33 C34 -13.1(6) . . . . ?
C10A C2 C3 C4 -161.8(11) . . . . ?
C10A C2 C3 C12 19.4(13) . . . . ?
